data_7216851
loop_
_publ_author_name
'Hu, Ting'
'Yang, Jin'
'Mak, Thomas C. W.'

_publ_section_title
;
 Assembly of organometallic networks with multinuclear
 silver(i)--ethynediide supramolecular synthon, trifluoroacetate and
 ligands derived from isomeric dicyanobenzenes
;
_journal_issue 28
_journal_name_full CrystEngComm
_journal_page_first 6316
_journal_paper_doi 10.1039/c3ce41671b
_journal_volume 16
_journal_year 2014
_chemical_formula_sum 'C48 H12 Ag14 F30 N6 O20'
_chemical_formula_weight 3072.82
_chemical_name_systematic
; 
 ? 
;
_space_group_IT_number 14
_symmetry_cell_setting monoclinic
_symmetry_space_group_name_Hall '-P 2ybc'
_symmetry_space_group_name_H-M 'P 1 21/c 1'
_atom_sites_solution_hydrogens geom
_atom_sites_solution_primary direct
_atom_sites_solution_secondary difmap
_audit_creation_method SHELXL-97
_cell_angle_alpha 90.00
_cell_angle_beta 95.4500(10)
_cell_angle_gamma 90.00
_cell_formula_units_Z 4
_cell_length_a 8.2996(5)
_cell_length_b 31.6381(18)
_cell_length_c 27.3595(16)
_cell_measurement_reflns_used 118239
_cell_measurement_temperature 296(2)
_cell_measurement_theta_max 27.88
_cell_measurement_theta_min 2.33
_cell_volume 7151.7(7)
_computing_cell_refinement SAINT(Bruker,2001)
_computing_data_collection APEX2(Bruker,2003)
_computing_data_reduction APEX2(Bruker,2003)
_computing_structure_refinement 'SHELXL-97 (Sheldrick, 1997)'
_computing_structure_solution 'SHELXS-97 (Sheldrick, 1990)'
_diffrn_ambient_temperature 296(2)
_diffrn_measured_fraction_theta_full 0.997
_diffrn_measured_fraction_theta_max 0.997
_diffrn_radiation_monochromator graphite
_diffrn_radiation_source 'fine-focus sealed tube'
_diffrn_radiation_type MoK\a
_diffrn_radiation_wavelength 0.71073
_diffrn_reflns_av_R_equivalents 0.1578
_diffrn_reflns_av_sigmaI/netI 0.0895
_diffrn_reflns_limit_h_max 10
_diffrn_reflns_limit_h_min -10
_diffrn_reflns_limit_k_max 41
_diffrn_reflns_limit_k_min -41
_diffrn_reflns_limit_l_max 36
_diffrn_reflns_limit_l_min -36
_diffrn_reflns_number 101304
_diffrn_reflns_theta_full 27.94
_diffrn_reflns_theta_max 27.94
_diffrn_reflns_theta_min 0.99
_exptl_absorpt_coefficient_mu 3.888
_exptl_absorpt_correction_T_max 0.6526
_exptl_absorpt_correction_T_min 0.4817
_exptl_absorpt_correction_type multi-scan
_exptl_absorpt_process_details SADABS
_exptl_crystal_colour colorless
_exptl_crystal_density_diffrn 2.854
_exptl_crystal_density_method 'not measured'
_exptl_crystal_description prism
_exptl_crystal_F_000 5720
_exptl_crystal_size_max 0.22
_exptl_crystal_size_mid 0.16
_exptl_crystal_size_min 0.12
_refine_diff_density_max 3.261
_refine_diff_density_min -3.365
_refine_diff_density_rms 0.474
_refine_ls_extinction_method none
_refine_ls_goodness_of_fit_ref 1.099
_refine_ls_hydrogen_treatment constr
_refine_ls_matrix_type full
_refine_ls_number_parameters 1063
_refine_ls_number_reflns 17086
_refine_ls_number_restraints 0
_refine_ls_restrained_S_all 1.099
_refine_ls_R_factor_all 0.0907
_refine_ls_R_factor_gt 0.0804
_refine_ls_shift/su_max 0.001
_refine_ls_shift/su_mean 0.000
_refine_ls_structure_factor_coef Fsqd
_refine_ls_weighting_details 'calc w=1/[\s^2^(Fo^2^)+(0.1245P)^2^+33.5060P] where P=(Fo^2^+2Fc^2^)/3'
_refine_ls_weighting_scheme calc
_refine_ls_wR_factor_gt 0.1952
_refine_ls_wR_factor_ref 0.2043
_reflns_number_gt 14658
_reflns_number_total 17086
_reflns_threshold_expression >2sigma(I)
_cod_data_source_file c3ce41671b.txt
_cod_data_source_block 1
_cod_depositor_comments
;
The following automatic conversions were performed:

'_symmetry_cell_setting' value 'Monoclinic' changed to 'monoclinic'
according to
/usr/data/users/saulius/crontab/automatic-downloads/rss-feeds/RSC/lib/dictionaries/cif_core.dic
dictionary named 'cif_core.dic' version 2.4.2 from 2011-04-26.

Automatic conversion script
Id: cif_fix_values 2281 2013-09-26 08:29:07Z andrius 
;
_cod_original_sg_symbol_H-M P21/c
_cod_database_code 7216851

loop_
_symmetry_equiv_pos_as_xyz
'x, y, z'
'-x, y+1/2, -z+1/2'
'-x, -y, -z'
'x, -y-1/2, z-1/2'

loop_
_atom_site_label
_atom_site_type_symbol
_atom_site_fract_x
_atom_site_fract_y
_atom_site_fract_z
_atom_site_U_iso_or_equiv
_atom_site_adp_type
_atom_site_occupancy
_atom_site_symmetry_multiplicity
_atom_site_calc_flag
_atom_site_refinement_flags
Ag1 Ag 0.04882(8) 0.64320(2) 0.26281(3) 0.02566(16) Uani 1 1 d .
Ag2 Ag 0.26980(8) 0.61404(2) 0.34549(3) 0.02788(17) Uani 1 1 d .
Ag3 Ag 0.39983(9) 0.53687(2) 0.30785(3) 0.02902(17) Uani 1 1 d .
Ag4 Ag 0.12265(9) 0.54074(2) 0.22292(3) 0.02694(16) Uani 1 1 d .
Ag5 Ag 0.11909(8) 0.61161(2) 0.15584(2) 0.02374(15) Uani 1 1 d .
Ag6 Ag 0.37294(8) 0.66409(2) 0.19528(3) 0.02400(15) Uani 1 1 d .
Ag7 Ag 0.57018(9) 0.62260(2) 0.29189(3) 0.02498(16) Uani 1 1 d .
Ag8 Ag 0.73024(7) 0.681953(18) 0.23428(3) 0.02094(15) Uani 1 1 d .
Ag9 Ag 0.53361(7) 0.572503(19) 0.19436(2) 0.02094(15) Uani 1 1 d .
Ag10 Ag 0.78203(8) 0.513363(19) 0.24211(3) 0.02639(16) Uani 1 1 d .
Ag11 Ag 0.92069(9) 0.56539(2) 0.31714(3) 0.03013(17) Uani 1 1 d .
Ag12 Ag 0.75638(8) 0.63387(2) 0.14790(2) 0.02269(15) Uani 1 1 d .
Ag13 Ag 0.74464(8) 0.39614(2) 0.21911(3) 0.02537(16) Uani 1 1 d .
Ag14 Ag 0.69445(9) 0.79818(2) 0.23863(3) 0.02796(16) Uani 1 1 d .
C1 C 0.2632(10) 0.6108(3) 0.2300(3) 0.0202(16) Uani 1 1 d .
C2 C 0.2969(10) 0.5902(2) 0.2683(3) 0.0178(15) Uani 1 1 d .
C3 C 0.7623(9) 0.6147(2) 0.2248(3) 0.0162(15) Uani 1 1 d .
C4 C 0.7824(9) 0.5817(2) 0.2490(3) 0.0163(14) Uani 1 1 d .
C5 C 1.0652(13) 0.5092(3) 0.3842(4) 0.033(2) Uani 1 1 d .
C6 C 1.1633(13) 0.4840(3) 0.4247(4) 0.037(2) Uani 1 1 d .
C7 C 0.6201(11) 0.5955(3) 0.4031(3) 0.0228(17) Uani 1 1 d .
C8 C 0.7182(12) 0.5780(3) 0.4492(3) 0.0285(19) Uani 1 1 d .
C9 C -0.0082(11) 0.6736(3) 0.3693(4) 0.0264(18) Uani 1 1 d .
C10 C -0.0935(13) 0.7023(4) 0.4041(4) 0.036(2) Uani 1 1 d .
C11 C 0.4662(11) 0.7210(3) 0.2950(3) 0.0235(17) Uani 1 1 d .
C12 C 0.3810(12) 0.7577(3) 0.3184(4) 0.030(2) Uani 1 1 d .
C13 C 1.0238(11) 0.7370(2) 0.2123(3) 0.0214(17) Uani 1 1 d .
C14 C 1.0949(12) 0.7779(3) 0.1931(5) 0.038(3) Uani 1 1 d .
C15 C -0.0212(11) 0.6882(3) 0.0874(3) 0.0236(17) Uani 1 1 d .
C16 C 0.0039(11) 0.7222(3) 0.0485(4) 0.033(2) Uani 1 1 d .
C17 C -0.0951(10) 0.5334(3) 0.1241(3) 0.0222(17) Uani 1 1 d .
C18 C -0.2131(13) 0.5084(3) 0.0864(4) 0.035(2) Uani 1 1 d .
C19 C 0.4468(11) 0.5990(3) 0.0844(3) 0.0240(17) Uani 1 1 d .
C20 C 0.3494(13) 0.5906(4) 0.0350(4) 0.042(3) Uani 1 1 d .
C21 C 0.4618(10) 0.4743(3) 0.1908(3) 0.0212(16) Uani 1 1 d .
C22 C 0.3588(12) 0.4389(3) 0.1645(5) 0.038(3) Uani 1 1 d .
C23 C 1.0722(10) 0.4535(2) 0.2742(3) 0.0204(16) Uani 1 1 d .
C24 C 1.1439(12) 0.4103(3) 0.2927(4) 0.034(2) Uani 1 1 d .
C25 C 0.5947(12) 0.8042(3) 0.1221(4) 0.032(2) Uani 1 1 d .
C26 C 0.5499(12) 0.7913(3) 0.0722(4) 0.0290(19) Uani 1 1 d .
C27 C 0.5537(14) 0.8188(4) 0.0320(4) 0.041(3) Uani 1 1 d .
H27 H 0.5929 0.8462 0.0370 0.050 Uiso 1 1 calc R
C28 C 0.5002(16) 0.8057(4) -0.0143(4) 0.047(3) Uani 1 1 d .
H28 H 0.5021 0.8241 -0.0407 0.056 Uiso 1 1 calc R
C29 C 0.4444(17) 0.7658(5) -0.0218(4) 0.056(4) Uani 1 1 d .
H29 H 0.4070 0.7572 -0.0533 0.067 Uiso 1 1 calc R
C30 C 0.4418(13) 0.7373(4) 0.0170(4) 0.036(2) Uani 1 1 d .
H30 H 0.4039 0.7099 0.0111 0.043 Uiso 1 1 calc R
C31 C 0.4956(11) 0.7497(3) 0.0641(3) 0.0238(17) Uani 1 1 d .
C32 C 0.4825(10) 0.7223(3) 0.1055(3) 0.0241(18) Uani 1 1 d .
C33 C 0.5917(11) 0.4641(3) 0.3747(3) 0.0238(17) Uani 1 1 d .
C34 C 0.6658(11) 0.4322(3) 0.4076(4) 0.0273(19) Uani 1 1 d .
C35 C 0.6826(13) 0.4386(3) 0.4576(4) 0.030(2) Uani 1 1 d .
H35 H 0.6447 0.4634 0.4707 0.036 Uiso 1 1 calc R
C36 C 0.7561(13) 0.4079(3) 0.4885(4) 0.035(2) Uani 1 1 d .
H36 H 0.7670 0.4121 0.5223 0.042 Uiso 1 1 calc R
C37 C 0.8133(14) 0.3709(3) 0.4690(4) 0.038(2) Uani 1 1 d .
H37 H 0.8630 0.3505 0.4897 0.046 Uiso 1 1 calc R
C38 C 0.7963(13) 0.3645(3) 0.4185(4) 0.032(2) Uani 1 1 d .
H38 H 0.8368 0.3399 0.4055 0.038 Uiso 1 1 calc R
C39 C 0.7193(10) 0.3945(3) 0.3872(3) 0.0233(17) Uani 1 1 d .
C40 C 0.6963(12) 0.3875(3) 0.3348(4) 0.029(2) Uani 1 1 d .
C41 C 0.9432(12) 0.3762(3) 0.1240(4) 0.031(2) Uani 1 1 d .
C42 C 1.0562(11) 0.3695(3) 0.0878(3) 0.0247(17) Uani 1 1 d .
C43 C 1.0415(13) 0.3914(3) 0.0437(4) 0.033(2) Uani 1 1 d .
H43 H 0.9587 0.4109 0.0372 0.039 Uiso 1 1 calc R
C44 C 1.1513(14) 0.3838(3) 0.0093(4) 0.034(2) Uani 1 1 d .
H44 H 1.1413 0.3983 -0.0204 0.040 Uiso 1 1 calc R
C45 C 1.2767(13) 0.3546(4) 0.0192(4) 0.035(2) Uani 1 1 d .
H45 H 1.3492 0.3494 -0.0040 0.042 Uiso 1 1 calc R
C46 C 1.2919(12) 0.3337(4) 0.0631(4) 0.034(2) Uani 1 1 d .
H46 H 1.3755 0.3143 0.0694 0.041 Uiso 1 1 calc R
C47 C 1.1852(12) 0.3408(3) 0.0985(3) 0.0270(18) Uani 1 1 d .
C48 C 1.2083(13) 0.3218(3) 0.1461(3) 0.0276(19) Uani 1 1 d .
F1 F 1.0841(14) 0.4784(7) 0.4622(4) 0.152(8) Uani 1 1 d .
F2 F 1.3005(11) 0.5017(4) 0.4421(4) 0.083(3) Uani 1 1 d .
F3 F 1.214(2) 0.4482(3) 0.4077(5) 0.126(6) Uani 1 1 d .
F4 F 0.688(2) 0.5392(3) 0.4539(5) 0.153(8) Uani 1 1 d .
F5 F 0.8745(12) 0.5785(5) 0.4448(4) 0.112(5) Uani 1 1 d .
F6 F 0.6963(16) 0.5980(4) 0.4880(3) 0.109(5) Uani 1 1 d .
F7 F -0.098(2) 0.6867(5) 0.4469(4) 0.154(8) Uani 1 1 d .
F8 F -0.0142(17) 0.7378(4) 0.4113(6) 0.130(6) Uani 1 1 d .
F9 F -0.2386(13) 0.7136(5) 0.3887(4) 0.123(6) Uani 1 1 d .
F10 F 0.2251(8) 0.7492(2) 0.3225(3) 0.058(2) Uani 1 1 d .
F11 F 0.4526(10) 0.7664(2) 0.3629(2) 0.0495(18) Uani 1 1 d .
F12 F 0.3830(9) 0.79368(19) 0.2924(3) 0.0471(17) Uani 1 1 d .
F13 F 1.0080(9) 0.7917(3) 0.1532(3) 0.062(2) Uani 1 1 d .
F14 F 1.0887(9) 0.80863(18) 0.2269(3) 0.0504(19) Uani 1 1 d .
F15 F 1.2474(8) 0.7750(2) 0.1835(3) 0.054(2) Uani 1 1 d .
F16 F 0.1163(9) 0.7506(2) 0.0663(3) 0.0491(18) Uani 1 1 d .
F17 F -0.1290(9) 0.7437(3) 0.0341(4) 0.079(3) Uani 1 1 d .
F18 F 0.0603(9) 0.7062(2) 0.0082(3) 0.0510(18) Uani 1 1 d .
F19 F -0.2088(14) 0.5210(3) 0.0410(3) 0.081(3) Uani 1 1 d .
F20 F -0.3662(9) 0.5142(3) 0.0980(4) 0.069(3) Uani 1 1 d .
F21 F -0.1886(11) 0.4678(2) 0.0896(3) 0.062(2) Uani 1 1 d .
F22 F 0.2054(10) 0.5721(3) 0.0392(3) 0.069(3) Uani 1 1 d .
F23 F 0.3200(11) 0.6263(3) 0.0098(3) 0.065(2) Uani 1 1 d .
F24 F 0.4304(12) 0.5656(4) 0.0064(3) 0.080(3) Uani 1 1 d .
F25 F 0.2064(9) 0.4415(3) 0.1693(4) 0.070(3) Uani 1 1 d .
F26 F 0.3784(17) 0.4385(5) 0.1180(4) 0.129(6) Uani 1 1 d .
F27 F 0.4040(13) 0.4011(3) 0.1808(6) 0.111(5) Uani 1 1 d .
F28 F 1.0674(9) 0.3951(2) 0.3290(3) 0.0490(18) Uani 1 1 d .
F29 F 1.2984(8) 0.4110(2) 0.3059(4) 0.067(3) Uani 1 1 d .
F30 F 1.1168(10) 0.38091(19) 0.2571(3) 0.0521(19) Uani 1 1 d .
N1 N 0.6230(12) 0.8119(3) 0.1622(4) 0.037(2) Uani 1 1 d .
N2 N 0.4683(10) 0.7025(2) 0.1391(3) 0.0274(16) Uani 1 1 d .
N3 N 0.5350(10) 0.4894(2) 0.3491(3) 0.0308(18) Uani 1 1 d .
N4 N 0.6786(11) 0.3825(3) 0.2935(3) 0.034(2) Uani 1 1 d .
N5 N 0.8533(11) 0.3792(3) 0.1533(3) 0.0322(18) Uani 1 1 d .
N6 N 1.2282(14) 0.3088(3) 0.1848(4) 0.043(2) Uani 1 1 d .
O1 O 0.9372(10) 0.4941(3) 0.3671(3) 0.0441(19) Uani 1 1 d .
O2 O 1.1234(11) 0.5441(3) 0.3726(3) 0.0449(19) Uani 1 1 d .
O3 O 0.6924(9) 0.5957(3) 0.3648(3) 0.0376(17) Uani 1 1 d .
O4 O 0.4834(8) 0.6076(2) 0.4085(3) 0.0311(15) Uani 1 1 d .
O5 O 0.1157(10) 0.6554(3) 0.3883(3) 0.0390(18) Uani 1 1 d .
O6 O -0.0690(9) 0.6729(3) 0.3261(3) 0.0362(16) Uani 1 1 d .
O7 O 0.4551(10) 0.6862(2) 0.3152(3) 0.0381(18) Uani 1 1 d .
O8 O 0.5465(8) 0.72985(19) 0.2589(3) 0.0292(14) Uani 1 1 d .
O9 O 0.8768(8) 0.73947(18) 0.2179(3) 0.0297(15) Uani 1 1 d .
O10 O 1.1164(8) 0.7064(2) 0.2198(3) 0.0299(15) Uani 1 1 d .
O11 O 0.1018(10) 0.6668(2) 0.0994(3) 0.0413(18) Uani 1 1 d .
O12 O -0.1592(9) 0.6860(2) 0.1003(3) 0.0359(17) Uani 1 1 d .
O13 O -0.0700(8) 0.57124(19) 0.1109(2) 0.0249(13) Uani 1 1 d .
O14 O -0.0482(8) 0.5143(2) 0.1616(3) 0.0284(14) Uani 1 1 d .
O15 O 0.5776(9) 0.6173(2) 0.0808(2) 0.0338(16) Uani 1 1 d .
O16 O 0.3880(7) 0.5869(2) 0.1211(3) 0.0294(14) Uani 1 1 d .
O17 O 0.3951(8) 0.5098(2) 0.1907(3) 0.0348(17) Uani 1 1 d .
O18 O 0.6010(8) 0.46426(19) 0.2077(3) 0.0310(15) Uani 1 1 d .
O19 O 0.9256(8) 0.45254(19) 0.2587(3) 0.0277(14) Uani 1 1 d .
O20 O 1.1694(8) 0.4831(2) 0.2756(3) 0.0300(15) Uani 1 1 d .

loop_
_atom_site_aniso_label
_atom_site_aniso_U_11
_atom_site_aniso_U_22
_atom_site_aniso_U_33
_atom_site_aniso_U_23
_atom_site_aniso_U_13
_atom_site_aniso_U_12
Ag1 0.0220(3) 0.0266(3) 0.0294(4) 0.0089(3) 0.0080(3) 0.0095(2)
Ag2 0.0248(3) 0.0407(4) 0.0182(3) 0.0005(3) 0.0024(3) 0.0084(3)
Ag3 0.0353(4) 0.0170(3) 0.0316(4) 0.0065(3) -0.0136(3) 0.0003(2)
Ag4 0.0279(3) 0.0224(3) 0.0285(4) 0.0077(3) -0.0082(3) -0.0077(2)
Ag5 0.0220(3) 0.0278(3) 0.0201(3) 0.0056(2) -0.0048(2) -0.0024(2)
Ag6 0.0231(3) 0.0246(3) 0.0243(3) 0.0064(2) 0.0023(3) -0.0056(2)
Ag7 0.0298(3) 0.0247(3) 0.0214(3) 0.0062(2) 0.0076(3) 0.0011(2)
Ag8 0.0205(3) 0.0122(3) 0.0300(4) 0.0011(2) 0.0018(2) -0.0003(2)
Ag9 0.0186(3) 0.0211(3) 0.0219(3) 0.0022(2) -0.0048(2) -0.0044(2)
Ag10 0.0249(3) 0.0122(3) 0.0407(4) 0.0001(2) -0.0039(3) -0.0002(2)
Ag11 0.0332(4) 0.0349(4) 0.0206(4) 0.0051(3) -0.0062(3) 0.0089(3)
Ag12 0.0251(3) 0.0271(3) 0.0163(3) 0.0055(2) 0.0041(2) 0.0009(2)
Ag13 0.0297(3) 0.0213(3) 0.0258(4) -0.0050(2) 0.0062(3) -0.0004(2)
Ag14 0.0406(4) 0.0198(3) 0.0239(4) -0.0030(2) 0.0049(3) -0.0007(3)
C1 0.019(4) 0.019(4) 0.024(4) 0.001(3) 0.005(3) 0.006(3)
C2 0.019(4) 0.021(4) 0.014(4) 0.000(3) 0.003(3) 0.000(3)
C3 0.014(3) 0.013(3) 0.022(4) 0.002(3) 0.002(3) -0.002(3)
C4 0.016(4) 0.015(3) 0.016(4) 0.002(3) -0.005(3) -0.001(3)
C5 0.042(6) 0.030(5) 0.029(5) 0.012(4) 0.014(4) 0.006(4)
C6 0.035(5) 0.040(5) 0.035(6) 0.012(4) 0.004(4) 0.012(4)
C7 0.029(4) 0.019(4) 0.021(4) -0.002(3) 0.001(3) 0.002(3)
C8 0.032(5) 0.038(5) 0.014(4) -0.005(4) -0.004(4) 0.011(4)
C9 0.026(4) 0.029(4) 0.025(5) 0.001(4) 0.004(4) 0.004(3)
C10 0.040(6) 0.042(6) 0.027(5) -0.003(4) 0.004(4) 0.021(4)
C11 0.026(4) 0.021(4) 0.024(4) 0.002(3) 0.005(3) 0.001(3)
C12 0.035(5) 0.025(4) 0.031(5) -0.006(4) 0.008(4) -0.001(4)
C13 0.029(4) 0.012(3) 0.025(4) 0.002(3) 0.013(3) -0.001(3)
C14 0.026(5) 0.019(4) 0.071(8) 0.009(4) 0.020(5) -0.004(3)
C15 0.032(5) 0.023(4) 0.014(4) 0.008(3) -0.002(3) -0.008(3)
C16 0.021(4) 0.040(5) 0.040(6) 0.023(4) 0.008(4) 0.000(4)
C17 0.019(4) 0.019(4) 0.029(5) -0.006(3) 0.005(3) 0.004(3)
C18 0.041(6) 0.034(5) 0.028(5) -0.007(4) -0.009(4) -0.003(4)
C19 0.025(4) 0.030(4) 0.017(4) -0.002(3) 0.001(3) 0.006(3)
C20 0.030(5) 0.066(8) 0.030(6) 0.009(5) -0.008(4) -0.018(5)
C21 0.018(4) 0.020(4) 0.025(4) 0.001(3) 0.001(3) -0.007(3)
C22 0.027(5) 0.029(5) 0.059(7) -0.018(5) 0.004(5) -0.011(4)
C23 0.025(4) 0.013(3) 0.023(4) 0.004(3) 0.000(3) 0.001(3)
C24 0.021(4) 0.034(5) 0.046(6) 0.003(4) -0.005(4) 0.004(4)
C25 0.030(5) 0.025(4) 0.040(6) 0.011(4) 0.008(4) 0.006(4)
C26 0.030(5) 0.033(5) 0.024(5) 0.008(4) 0.006(4) 0.008(4)
C27 0.045(6) 0.037(5) 0.044(7) 0.019(5) 0.015(5) 0.002(4)
C28 0.054(7) 0.059(7) 0.029(6) 0.022(5) 0.015(5) 0.018(6)
C29 0.060(8) 0.092(11) 0.016(5) 0.004(6) 0.008(5) 0.014(7)
C30 0.037(5) 0.043(6) 0.029(5) -0.003(4) 0.006(4) 0.005(4)
C31 0.021(4) 0.028(4) 0.024(4) 0.007(3) 0.010(3) 0.002(3)
C32 0.021(4) 0.026(4) 0.027(5) 0.003(4) 0.007(3) 0.003(3)
C33 0.024(4) 0.021(4) 0.026(5) 0.002(3) -0.002(3) 0.001(3)
C34 0.026(4) 0.021(4) 0.035(5) 0.014(4) 0.002(4) 0.003(3)
C35 0.041(5) 0.024(4) 0.025(5) 0.004(4) -0.002(4) -0.001(4)
C36 0.039(5) 0.042(5) 0.023(5) 0.010(4) -0.005(4) -0.006(4)
C37 0.044(6) 0.032(5) 0.036(6) 0.014(4) -0.001(5) 0.010(4)
C38 0.039(5) 0.027(4) 0.030(5) 0.011(4) 0.005(4) 0.011(4)
C39 0.022(4) 0.023(4) 0.027(5) 0.004(3) 0.008(3) 0.002(3)
C40 0.036(5) 0.022(4) 0.031(5) 0.006(4) 0.009(4) 0.005(3)
C41 0.030(5) 0.035(5) 0.027(5) -0.008(4) 0.000(4) 0.002(4)
C42 0.020(4) 0.032(4) 0.022(4) -0.003(3) -0.001(3) 0.003(3)
C43 0.035(5) 0.039(5) 0.023(5) -0.001(4) -0.010(4) 0.000(4)
C44 0.047(6) 0.041(5) 0.013(4) 0.004(4) 0.005(4) 0.003(4)
C45 0.034(5) 0.055(6) 0.019(5) 0.007(4) 0.008(4) 0.002(4)
C46 0.028(5) 0.048(6) 0.027(5) 0.002(4) 0.007(4) 0.012(4)
C47 0.032(5) 0.038(5) 0.011(4) 0.003(3) -0.001(3) -0.002(4)
C48 0.045(5) 0.018(4) 0.021(5) 0.001(3) 0.006(4) 0.005(4)
F1 0.073(7) 0.31(2) 0.071(7) 0.126(11) 0.021(6) 0.059(10)
F2 0.058(5) 0.120(8) 0.062(6) 0.012(6) -0.037(5) 0.008(5)
F3 0.215(15) 0.051(5) 0.097(9) 0.002(5) -0.053(9) 0.063(8)
F4 0.29(2) 0.036(5) 0.109(10) 0.025(5) -0.117(12) -0.007(7)
F5 0.047(5) 0.237(16) 0.049(5) 0.032(8) -0.011(4) 0.037(7)
F6 0.147(10) 0.147(10) 0.025(4) -0.027(5) -0.031(5) 0.107(9)
F7 0.252(17) 0.173(13) 0.047(6) 0.038(7) 0.069(8) 0.168(13)
F8 0.128(11) 0.098(9) 0.177(14) -0.094(10) 0.074(10) -0.022(7)
F9 0.074(7) 0.199(14) 0.094(8) -0.069(9) -0.011(6) 0.083(8)
F10 0.030(3) 0.054(4) 0.094(6) -0.019(4) 0.030(4) -0.004(3)
F11 0.071(5) 0.052(4) 0.026(3) -0.017(3) 0.007(3) 0.004(3)
F12 0.068(5) 0.029(3) 0.046(4) 0.000(3) 0.020(3) 0.017(3)
F13 0.048(4) 0.060(5) 0.078(6) 0.042(4) 0.013(4) 0.004(3)
F14 0.053(4) 0.018(3) 0.083(6) -0.007(3) 0.018(4) -0.008(3)
F15 0.033(3) 0.036(3) 0.099(6) 0.016(4) 0.037(4) 0.001(3)
F16 0.055(4) 0.029(3) 0.065(5) 0.013(3) 0.013(4) -0.007(3)
F17 0.039(4) 0.092(6) 0.108(7) 0.079(6) 0.020(4) 0.027(4)
F18 0.062(5) 0.061(4) 0.029(4) 0.015(3) 0.005(3) -0.008(4)
F19 0.133(9) 0.079(6) 0.027(4) 0.000(4) -0.019(5) -0.050(6)
F20 0.037(4) 0.069(5) 0.096(7) -0.035(5) -0.011(4) -0.006(4)
F21 0.079(6) 0.029(3) 0.072(6) -0.019(3) -0.030(4) 0.004(3)
F22 0.050(4) 0.108(7) 0.042(4) 0.023(4) -0.026(4) -0.042(5)
F23 0.066(5) 0.081(6) 0.044(4) 0.035(4) -0.022(4) -0.019(4)
F24 0.078(6) 0.113(8) 0.045(5) -0.046(5) -0.016(4) 0.013(5)
F25 0.030(4) 0.061(5) 0.119(8) -0.038(5) 0.003(4) -0.015(3)
F26 0.145(11) 0.201(14) 0.047(6) -0.058(7) 0.034(6) -0.123(11)
F27 0.078(7) 0.031(4) 0.209(14) -0.025(6) -0.060(8) -0.006(4)
F28 0.051(4) 0.034(3) 0.062(5) 0.025(3) 0.005(3) 0.006(3)
F29 0.031(4) 0.037(4) 0.127(8) 0.024(4) -0.014(4) 0.005(3)
F30 0.070(5) 0.023(3) 0.064(5) -0.003(3) 0.010(4) 0.010(3)
N1 0.045(5) 0.025(4) 0.041(6) 0.002(4) -0.001(4) -0.001(4)
N2 0.029(4) 0.025(4) 0.028(4) 0.005(3) 0.006(3) 0.001(3)
N3 0.030(4) 0.022(4) 0.037(5) 0.006(3) -0.013(3) 0.004(3)
N4 0.044(5) 0.026(4) 0.036(5) 0.005(3) 0.020(4) 0.011(3)
N5 0.036(5) 0.034(4) 0.027(4) -0.009(3) 0.004(4) 0.005(3)
N6 0.066(7) 0.035(5) 0.029(5) 0.005(4) 0.012(4) 0.011(4)
O1 0.039(4) 0.052(5) 0.040(5) 0.022(4) -0.005(3) -0.004(4)
O2 0.053(5) 0.044(4) 0.036(4) 0.011(4) -0.006(4) -0.005(4)
O3 0.038(4) 0.052(4) 0.024(4) 0.004(3) 0.003(3) 0.017(3)
O4 0.025(3) 0.044(4) 0.023(3) -0.001(3) -0.004(3) 0.006(3)
O5 0.043(4) 0.047(4) 0.027(4) -0.003(3) 0.006(3) 0.021(3)
O6 0.031(4) 0.048(4) 0.029(4) -0.003(3) 0.001(3) 0.008(3)
O7 0.046(4) 0.020(3) 0.052(5) 0.003(3) 0.026(4) 0.000(3)
O8 0.037(4) 0.018(3) 0.036(4) 0.004(3) 0.015(3) 0.004(2)
O9 0.024(3) 0.013(3) 0.054(5) 0.002(3) 0.011(3) -0.004(2)
O10 0.026(3) 0.022(3) 0.043(4) 0.004(3) 0.013(3) 0.005(2)
O11 0.041(4) 0.039(4) 0.041(4) 0.020(3) -0.009(3) 0.000(3)
O12 0.033(4) 0.036(4) 0.040(4) 0.020(3) 0.012(3) -0.002(3)
O13 0.022(3) 0.026(3) 0.027(3) 0.001(2) 0.001(3) -0.001(2)
O14 0.030(3) 0.027(3) 0.027(4) 0.003(3) -0.003(3) 0.003(3)
O15 0.031(4) 0.053(4) 0.016(3) -0.003(3) -0.001(3) -0.010(3)
O16 0.015(3) 0.047(4) 0.026(3) 0.008(3) 0.000(2) 0.003(3)
O17 0.020(3) 0.020(3) 0.065(5) -0.003(3) 0.007(3) 0.001(2)
O18 0.026(3) 0.018(3) 0.046(4) -0.002(3) -0.011(3) -0.004(2)
O19 0.028(3) 0.016(3) 0.037(4) -0.002(3) -0.007(3) -0.002(2)
O20 0.030(3) 0.025(3) 0.033(4) 0.011(3) -0.006(3) -0.011(3)

loop_
_atom_type_symbol
_atom_type_description
_atom_type_scat_dispersion_real
_atom_type_scat_dispersion_imag
_atom_type_scat_source
C C 0.0033 0.0016 'International Tables Vol C Tables 4.2.6.8 and 6.1.1.4'
H H 0.0000 0.0000 'International Tables Vol C Tables 4.2.6.8 and 6.1.1.4'
Ag Ag -0.8971 1.1015 'International Tables Vol C Tables 4.2.6.8 and 6.1.1.4'
F F 0.0171 0.0103 'International Tables Vol C Tables 4.2.6.8 and 6.1.1.4'
N N 0.0061 0.0033 'International Tables Vol C Tables 4.2.6.8 and 6.1.1.4'
O O 0.0106 0.0060 'International Tables Vol C Tables 4.2.6.8 and 6.1.1.4'

loop_
_geom_angle_atom_site_label_1
_geom_angle_atom_site_label_2
_geom_angle_atom_site_label_3
_geom_angle
_geom_angle_site_symmetry_1
_geom_angle_site_symmetry_3
O6 Ag1 C1 152.1(3) . .
O6 Ag1 O10 99.5(3) . 1_455
C1 Ag1 O10 87.4(3) . 1_455
O6 Ag1 C2 127.4(3) . .
C1 Ag1 C2 28.0(3) . .
O10 Ag1 C2 109.7(2) 1_455 .
O6 Ag1 C3 90.3(3) . 1_455
C1 Ag1 C3 113.0(3) . 1_455
O10 Ag1 C3 109.3(2) 1_455 1_455
C2 Ag1 C3 118.0(2) . 1_455
O6 Ag1 Ag2 79.89(19) . .
C1 Ag1 Ag2 73.2(2) . .
O10 Ag1 Ag2 118.77(18) 1_455 .
C2 Ag1 Ag2 47.85(18) . .
C3 Ag1 Ag2 131.85(17) 1_455 .
O6 Ag1 Ag8 65.80(19) . 1_455
C1 Ag1 Ag8 141.8(2) . 1_455
O10 Ag1 Ag8 76.74(16) 1_455 1_455
C2 Ag1 Ag8 161.82(18) . 1_455
C3 Ag1 Ag8 44.96(16) 1_455 1_455
Ag2 Ag1 Ag8 144.71(3) . 1_455
O6 Ag1 Ag11 76.8(2) . 1_455
C1 Ag1 Ag11 98.4(2) . 1_455
O10 Ag1 Ag11 173.41(16) 1_455 1_455
C2 Ag1 Ag11 76.78(17) . 1_455
C3 Ag1 Ag11 65.52(17) 1_455 1_455
Ag2 Ag1 Ag11 66.34(2) . 1_455
Ag8 Ag1 Ag11 96.70(3) 1_455 1_455
O6 Ag1 Ag5 162.95(19) . .
C1 Ag1 Ag5 44.8(2) . .
O10 Ag1 Ag5 75.01(17) 1_455 .
C2 Ag1 Ag5 69.25(18) . .
C3 Ag1 Ag5 76.73(18) 1_455 .
Ag2 Ag1 Ag5 117.00(3) . .
Ag8 Ag1 Ag5 97.15(3) 1_455 .
Ag11 Ag1 Ag5 106.85(3) 1_455 .
O5 Ag2 C2 142.4(3) . .
O5 Ag2 O4 95.4(3) . .
C2 Ag2 O4 121.1(3) . .
O5 Ag2 Ag3 158.3(2) . .
C2 Ag2 Ag3 47.0(2) . .
O4 Ag2 Ag3 84.72(17) . .
O5 Ag2 Ag1 82.7(2) . .
C2 Ag2 Ag1 59.7(2) . .
O4 Ag2 Ag1 164.71(19) . .
Ag3 Ag2 Ag1 102.61(3) . .
O5 Ag2 Ag7 137.8(2) . .
C2 Ag2 Ag7 54.6(2) . .
O4 Ag2 Ag7 76.44(17) . .
Ag3 Ag2 Ag7 63.30(2) . .
Ag1 Ag2 Ag7 94.71(3) . .
O5 Ag2 Ag11 82.1(2) . 1_455
C2 Ag2 Ag11 77.8(2) . 1_455
O4 Ag2 Ag11 135.34(18) . 1_455
Ag3 Ag2 Ag11 82.65(3) . 1_455
Ag1 Ag2 Ag11 59.61(2) . 1_455
Ag7 Ag2 Ag11 132.26(3) . 1_455
N3 Ag3 C2 171.3(3) . .
N3 Ag3 Ag2 126.9(2) . .
C2 Ag3 Ag2 51.0(2) . .
N3 Ag3 Ag7 117.7(2) . .
C2 Ag3 Ag7 53.5(2) . .
Ag2 Ag3 Ag7 60.30(2) . .
N3 Ag3 Ag4 137.5(2) . .
C2 Ag3 Ag4 50.2(2) . .
Ag2 Ag3 Ag4 87.62(3) . .
Ag7 Ag3 Ag4 100.05(3) . .
O14 Ag4 O20 103.0(2) . 1_455
O14 Ag4 C2 159.2(3) . .
O20 Ag4 C2 97.7(3) 1_455 .
O14 Ag4 C1 129.9(3) . .
O20 Ag4 C1 126.5(3) 1_455 .
C2 Ag4 C1 29.3(3) . .
O14 Ag4 Ag5 81.25(17) . .
O20 Ag4 Ag5 170.90(17) 1_455 .
C2 Ag4 Ag5 78.00(19) . .
C1 Ag4 Ag5 48.7(2) . .
O14 Ag4 Ag10 59.63(18) . 1_455
O20 Ag4 Ag10 76.95(17) 1_455 1_455
C2 Ag4 Ag10 128.31(19) . 1_455
C1 Ag4 Ag10 132.12(18) . 1_455
Ag5 Ag4 Ag10 112.04(3) . 1_455
O14 Ag4 Ag3 155.45(17) . .
O20 Ag4 Ag3 55.97(16) 1_455 .
C2 Ag4 Ag3 43.28(19) . .
C1 Ag4 Ag3 70.8(2) . .
Ag5 Ag4 Ag3 117.77(3) . .
Ag10 Ag4 Ag3 119.45(3) 1_455 .
O14 Ag4 Ag11 109.82(18) . 1_455
O20 Ag4 Ag11 76.64(19) 1_455 1_455
C2 Ag4 Ag11 76.53(19) . 1_455
C1 Ag4 Ag11 89.88(19) . 1_455
Ag5 Ag4 Ag11 109.69(3) . 1_455
Ag10 Ag4 Ag11 52.01(2) 1_455 1_455
Ag3 Ag4 Ag11 79.65(3) . 1_455
C1 Ag5 O13 139.0(3) . .
C1 Ag5 O11 126.8(3) . .
O13 Ag5 O11 93.8(3) . .
C1 Ag5 Ag6 49.3(2) . .
O13 Ag5 Ag6 170.01(16) . .
O11 Ag5 Ag6 79.0(2) . .
C1 Ag5 Ag4 56.6(2) . .
O13 Ag5 Ag4 82.72(16) . .
O11 Ag5 Ag4 176.5(2) . .
Ag6 Ag5 Ag4 104.56(3) . .
C1 Ag5 Ag12 119.8(2) . 1_455
O13 Ag5 Ag12 58.26(16) . 1_455
O11 Ag5 Ag12 77.5(2) . 1_455
Ag6 Ag5 Ag12 125.66(3) . 1_455
Ag4 Ag5 Ag12 99.96(3) . 1_455
C1 Ag5 Ag1 46.2(2) . .
O13 Ag5 Ag1 119.37(16) . .
O11 Ag5 Ag1 111.6(2) . .
Ag6 Ag5 Ag1 70.11(2) . .
Ag4 Ag5 Ag1 69.74(2) . .
Ag12 Ag5 Ag1 74.40(2) 1_455 .
N2 Ag6 C1 160.0(3) . .
N2 Ag6 Ag5 111.7(2) . .
C1 Ag6 Ag5 51.8(2) . .
N2 Ag6 Ag8 75.0(2) . .
C1 Ag6 Ag8 114.6(2) . .
Ag5 Ag6 Ag8 153.38(3) . .
N2 Ag6 Ag9 108.8(2) . .
C1 Ag6 Ag9 59.5(2) . .
Ag5 Ag6 Ag9 76.09(2) . .
Ag8 Ag6 Ag9 77.41(2) . .
N2 Ag6 Ag7 127.8(2) . .
C1 Ag6 Ag7 62.1(2) . .
Ag5 Ag6 Ag7 111.97(3) . .
Ag8 Ag6 Ag7 53.39(2) . .
Ag9 Ag6 Ag7 57.40(2) . .
O3 Ag7 O7 103.8(3) . .
O3 Ag7 C2 112.5(3) . .
O7 Ag7 C2 92.2(3) . .
O3 Ag7 C3 109.3(3) . .
O7 Ag7 C3 125.3(2) . .
C2 Ag7 C3 112.6(3) . .
O3 Ag7 C4 86.9(2) . .
O7 Ag7 C4 151.1(2) . .
C2 Ag7 C4 108.6(2) . .
C3 Ag7 C4 28.0(2) . .
O3 Ag7 Ag8 121.9(2) . .
O7 Ag7 Ag8 78.96(17) . .
C2 Ag7 Ag8 125.51(18) . .
C3 Ag7 Ag8 46.67(16) . .
C4 Ag7 Ag8 72.72(17) . .
O3 Ag7 Ag2 82.13(19) . .
O7 Ag7 Ag2 64.43(17) . .
C2 Ag7 Ag2 47.39(18) . .
C3 Ag7 Ag2 159.98(18) . .
C4 Ag7 Ag2 144.38(17) . .
Ag8 Ag7 Ag2 140.74(3) . .
O3 Ag7 Ag9 123.69(19) . .
O7 Ag7 Ag9 131.8(2) . .
C2 Ag7 Ag9 63.78(18) . .
C3 Ag7 Ag9 49.25(18) . .
C4 Ag7 Ag9 50.25(17) . .
Ag8 Ag7 Ag9 82.74(2) . .
Ag2 Ag7 Ag9 110.78(3) . .
O3 Ag7 Ag3 74.1(2) . .
O7 Ag7 Ag3 120.59(17) . .
C2 Ag7 Ag3 43.10(18) . .
C3 Ag7 Ag3 109.80(16) . .
C4 Ag7 Ag3 88.02(17) . .
Ag8 Ag7 Ag3 153.12(3) . .
Ag2 Ag7 Ag3 56.40(2) . .
Ag9 Ag7 Ag3 70.46(2) . .
O3 Ag7 Ag6 174.70(18) . .
O7 Ag7 Ag6 71.8(2) . .
C2 Ag7 Ag6 65.42(18) . .
C3 Ag7 Ag6 75.87(18) . .
C4 Ag7 Ag6 98.41(18) . .
Ag8 Ag7 Ag6 60.72(2) . .
Ag2 Ag7 Ag6 93.20(3) . .
Ag9 Ag7 Ag6 60.33(2) . .
Ag3 Ag7 Ag6 105.42(3) . .
C3 Ag8 O9 134.0(3) . .
C3 Ag8 O8 141.0(3) . .
O9 Ag8 O8 84.9(2) . .
C3 Ag8 Ag12 49.7(2) . .
O9 Ag8 Ag12 100.49(19) . .
O8 Ag8 Ag12 134.73(19) . .
C3 Ag8 Ag7 59.2(2) . .
O9 Ag8 Ag7 157.8(2) . .
O8 Ag8 Ag7 85.16(16) . .
Ag12 Ag8 Ag7 100.57(3) . .
C3 Ag8 Ag1 60.4(2) . 1_655
O9 Ag8 Ag1 84.33(17) . 1_655
O8 Ag8 Ag1 143.14(19) . 1_655
Ag12 Ag8 Ag1 81.96(3) . 1_655
Ag7 Ag8 Ag1 91.88(3) . 1_655
C3 Ag8 Ag6 84.5(2) . .
O9 Ag8 Ag6 126.40(19) . .
O8 Ag8 Ag6 65.27(19) . .
Ag12 Ag8 Ag6 76.25(2) . .
Ag7 Ag8 Ag6 65.89(2) . .
Ag1 Ag8 Ag6 144.81(3) 1_655 .
O16 Ag9 O17 85.0(3) . .
O16 Ag9 C3 121.8(3) . .
O17 Ag9 C3 150.8(3) . .
O16 Ag9 C4 148.9(3) . .
O17 Ag9 C4 121.4(3) . .
C3 Ag9 C4 29.6(3) . .
O16 Ag9 Ag10 142.41(18) . .
O17 Ag9 Ag10 78.45(18) . .
C3 Ag9 Ag10 72.98(18) . .
C4 Ag9 Ag10 45.69(18) . .
O16 Ag9 Ag12 78.36(17) . .
O17 Ag9 Ag12 149.0(2) . .
C3 Ag9 Ag12 45.5(2) . .
C4 Ag9 Ag12 70.62(18) . .
Ag10 Ag9 Ag12 99.25(3) . .
O16 Ag9 Ag7 130.92(18) . .
O17 Ag9 Ag7 119.3(2) . .
C3 Ag9 Ag7 53.62(19) . .
C4 Ag9 Ag7 53.47(19) . .
Ag10 Ag9 Ag7 86.36(3) . .
Ag12 Ag9 Ag7 91.13(2) . .
O16 Ag9 Ag6 68.90(19) . .
O17 Ag9 Ag6 125.35(16) . .
C3 Ag9 Ag6 79.03(18) . .
C4 Ag9 Ag6 102.47(18) . .
Ag10 Ag9 Ag6 146.70(3) . .
Ag12 Ag9 Ag6 72.22(2) . .
Ag7 Ag9 Ag6 62.28(2) . .
C4 Ag10 O19 145.6(3) . .
C4 Ag10 O18 134.7(3) . .
O19 Ag10 O18 79.7(2) . .
C4 Ag10 Ag11 49.6(2) . .
O19 Ag10 Ag11 100.35(17) . .
O18 Ag10 Ag11 155.1(2) . .
C4 Ag10 Ag9 53.8(2) . .
O19 Ag10 Ag9 159.70(16) . .
O18 Ag10 Ag9 81.22(16) . .
Ag11 Ag10 Ag9 99.86(3) . .
C4 Ag10 Ag4 74.8(2) . 1_655
O19 Ag10 Ag4 78.40(17) . 1_655
O18 Ag10 Ag4 134.6(2) . 1_655
Ag11 Ag10 Ag4 68.60(3) . 1_655
Ag9 Ag10 Ag4 111.03(3) . 1_655
C4 Ag11 O2 162.4(3) . .
C4 Ag11 O3 89.5(3) . .
O2 Ag11 O3 107.9(3) . .
C4 Ag11 Ag10 50.0(2) . .
O2 Ag11 Ag10 123.1(2) . .
O3 Ag11 Ag10 108.59(19) . .
C4 Ag11 Ag1 64.9(2) . 1_655
O2 Ag11 Ag1 106.9(2) . 1_655
O3 Ag11 Ag1 104.29(18) . 1_655
Ag10 Ag11 Ag1 104.51(3) . 1_655
C4 Ag11 Ag4 69.5(2) . 1_655
O2 Ag11 Ag4 93.0(2) . 1_655
O3 Ag11 Ag4 158.90(16) . 1_655
Ag10 Ag11 Ag4 59.39(2) . 1_655
Ag1 Ag11 Ag4 65.93(2) 1_655 1_655
C4 Ag11 Ag2 118.3(2) . 1_655
O2 Ag11 Ag2 53.2(2) . 1_655
O3 Ag11 Ag2 112.14(19) . 1_655
Ag10 Ag11 Ag2 137.51(3) . 1_655
Ag1 Ag11 Ag2 54.05(2) 1_655 1_655
Ag4 Ag11 Ag2 78.14(2) 1_655 1_655
C3 Ag12 O12 141.2(3) . 1_655
C3 Ag12 O15 131.0(3) . .
O12 Ag12 O15 85.3(3) 1_655 .
C3 Ag12 Ag8 48.9(2) . .
O12 Ag12 Ag8 98.1(2) 1_655 .
O15 Ag12 Ag8 133.64(19) . .
C3 Ag12 Ag9 51.7(2) . .
O12 Ag12 Ag9 160.6(2) 1_655 .
O15 Ag12 Ag9 79.47(18) . .
Ag8 Ag12 Ag9 84.06(2) . .
C3 Ag12 Ag5 86.3(2) . 1_655
O12 Ag12 Ag5 81.54(19) 1_655 1_655
O15 Ag12 Ag5 123.67(19) . 1_655
Ag8 Ag12 Ag5 102.45(3) . 1_655
Ag9 Ag12 Ag5 116.97(3) . 1_655
N5 Ag13 N4 152.1(3) . .
N5 Ag13 O18 110.3(3) . .
N4 Ag13 O18 97.4(3) . .
N5 Ag13 O19 104.9(3) . .
N4 Ag13 O19 86.1(3) . .
O18 Ag13 O19 72.3(2) . .
N6 Ag14 N1 159.4(3) 2_755 .
N6 Ag14 O9 101.8(3) 2_755 .
N1 Ag14 O9 92.7(3) . .
N6 Ag14 O8 91.5(3) 2_755 .
N1 Ag14 O8 106.5(3) . .
O9 Ag14 O8 74.65(19) . .
C2 C1 Ag6 134.7(7) . .
C2 C1 Ag5 145.2(7) . .
Ag6 C1 Ag5 78.9(3) . .
C2 C1 Ag1 91.4(6) . .
Ag6 C1 Ag1 101.3(3) . .
Ag5 C1 Ag1 89.0(3) . .
C2 C1 Ag4 70.5(5) . .
Ag6 C1 Ag4 149.7(4) . .
Ag5 C1 Ag4 74.7(3) . .
Ag1 C1 Ag4 93.0(3) . .
C1 C2 Ag3 152.5(7) . .
C1 C2 Ag2 125.1(6) . .
Ag3 C2 Ag2 82.1(3) . .
C1 C2 Ag4 80.2(6) . .
Ag3 C2 Ag4 86.5(3) . .
Ag2 C2 Ag4 126.2(3) . .
C1 C2 Ag7 97.3(6) . .
Ag3 C2 Ag7 83.4(3) . .
Ag2 C2 Ag7 78.1(2) . .
Ag4 C2 Ag7 152.1(4) . .
C1 C2 Ag1 60.6(5) . .
Ag3 C2 Ag1 143.1(4) . .
Ag2 C2 Ag1 72.4(2) . .
Ag4 C2 Ag1 87.5(3) . .
Ag7 C2 Ag1 115.7(3) . .
C4 C3 Ag8 141.0(7) . .
C4 C3 Ag12 137.5(7) . .
Ag8 C3 Ag12 81.4(3) . .
C4 C3 Ag9 77.2(5) . .
Ag8 C3 Ag9 119.1(3) . .
Ag12 C3 Ag9 82.9(3) . .
C4 C3 Ag7 76.2(5) . .
Ag8 C3 Ag7 74.1(2) . .
Ag12 C3 Ag7 134.9(3) . .
Ag9 C3 Ag7 77.1(2) . .
C4 C3 Ag1 90.4(5) . 1_655
Ag8 C3 Ag1 74.7(2) . 1_655
Ag12 C3 Ag1 102.7(3) . 1_655
Ag9 C3 Ag1 166.1(3) . 1_655
Ag7 C3 Ag1 106.4(3) . 1_655
C3 C4 Ag11 134.2(6) . .
C3 C4 Ag10 142.6(7) . .
Ag11 C4 Ag10 80.4(3) . .
C3 C4 Ag9 73.2(5) . .
Ag11 C4 Ag9 147.9(4) . .
Ag10 C4 Ag9 80.5(2) . .
C3 C4 Ag7 75.8(5) . .
Ag11 C4 Ag7 93.3(3) . .
Ag10 C4 Ag7 123.2(3) . .
Ag9 C4 Ag7 76.3(2) . .
O1 C5 O2 126.0(10) . .
O1 C5 C6 117.3(9) . .
O2 C5 C6 116.7(10) . .
F1 C6 F3 111.8(14) . .
F1 C6 F2 105.2(12) . .
F3 C6 F2 101.6(11) . .
F1 C6 C5 111.8(9) . .
F3 C6 C5 111.0(10) . .
F2 C6 C5 114.9(10) . .
O4 C7 O3 128.5(9) . .
O4 C7 C8 116.0(8) . .
O3 C7 C8 115.5(8) . .
F4 C8 F6 110.8(13) . .
F4 C8 F5 103.0(13) . .
F6 C8 F5 107.1(11) . .
F4 C8 C7 109.8(9) . .
F6 C8 C7 113.8(8) . .
F5 C8 C7 111.8(9) . .
O6 C9 O5 129.3(9) . .
O6 C9 C10 115.6(8) . .
O5 C9 C10 115.1(9) . .
F7 C10 F9 107.6(13) . .
F7 C10 F8 104.7(15) . .
F9 C10 F8 104.7(13) . .
F7 C10 C9 113.3(9) . .
F9 C10 C9 115.5(10) . .
F8 C10 C9 110.2(10) . .
O7 C11 O8 127.4(8) . .
O7 C11 C12 115.5(8) . .
O8 C11 C12 117.0(8) . .
F11 C12 F10 108.4(9) . .
F11 C12 F12 106.3(8) . .
F10 C12 F12 105.9(9) . .
F11 C12 C11 110.8(8) . .
F10 C12 C11 111.9(8) . .
F12 C12 C11 113.1(8) . .
O10 C13 O9 128.9(8) . .
O10 C13 C14 117.5(8) . .
O9 C13 C14 113.6(7) . .
F15 C14 F13 108.4(10) . .
F15 C14 F14 106.7(9) . .
F13 C14 F14 106.0(9) . .
F15 C14 C13 114.5(8) . .
F13 C14 C13 111.3(9) . .
F14 C14 C13 109.4(9) . .
O12 C15 O11 131.0(8) . .
O12 C15 C16 115.3(8) . .
O11 C15 C16 113.7(8) . .
F17 C16 F18 107.3(10) . .
F17 C16 F16 107.1(10) . .
F18 C16 F16 105.4(8) . .
F17 C16 C15 113.5(8) . .
F18 C16 C15 112.7(9) . .
F16 C16 C15 110.4(8) . .
O14 C17 O13 130.9(9) . .
O14 C17 C18 115.5(8) . .
O13 C17 C18 113.5(8) . .
F21 C18 F19 110.3(10) . .
F21 C18 F20 105.1(10) . .
F19 C18 F20 107.1(10) . .
F21 C18 C17 111.7(9) . .
F19 C18 C17 113.6(9) . .
F20 C18 C17 108.6(8) . .
O16 C19 O15 129.2(9) . .
O16 C19 C20 117.0(8) . .
O15 C19 C20 113.8(8) . .
F23 C20 F24 106.1(10) . .
F23 C20 F22 107.0(10) . .
F24 C20 F22 107.0(11) . .
F23 C20 C19 111.4(10) . .
F24 C20 C19 111.4(9) . .
F22 C20 C19 113.5(9) . .
O18 C21 O17 128.7(8) . .
O18 C21 C22 116.1(8) . .
O17 C21 C22 115.1(8) . .
F25 C22 F26 108.5(12) . .
F25 C22 F27 105.9(10) . .
F26 C22 F27 105.3(13) . .
F25 C22 C21 114.4(8) . .
F26 C22 C21 110.4(9) . .
F27 C22 C21 111.9(10) . .
O20 C23 O19 129.9(8) . .
O20 C23 C24 115.3(8) . .
O19 C23 C24 114.7(7) . .
F29 C24 F28 109.2(10) . .
F29 C24 F30 107.7(9) . .
F28 C24 F30 103.5(9) . .
F29 C24 C23 114.3(8) . .
F28 C24 C23 111.7(8) . .
F30 C24 C23 109.8(9) . .
N1 C25 C26 175.0(11) . .
C31 C26 C27 119.2(10) . .
C31 C26 C25 117.8(8) . .
C27 C26 C25 122.9(10) . .
C28 C27 C26 120.5(11) . .
C28 C27 H27 119.8 . .
C26 C27 H27 119.8 . .
C29 C28 C27 119.9(11) . .
C29 C28 H28 120.0 . .
C27 C28 H28 120.0 . .
C28 C29 C30 121.3(12) . .
C28 C29 H29 119.4 . .
C30 C29 H29 119.4 . .
C31 C30 C29 119.9(11) . .
C31 C30 H30 120.0 . .
C29 C30 H30 120.0 . .
C30 C31 C26 119.1(9) . .
C30 C31 C32 121.5(9) . .
C26 C31 C32 119.2(9) . .
N2 C32 C31 176.4(10) . .
N3 C33 C34 179.2(11) . .
C35 C34 C39 120.8(8) . .
C35 C34 C33 120.9(9) . .
C39 C34 C33 118.3(9) . .
C34 C35 C36 120.0(9) . .
C34 C35 H35 120.0 . .
C36 C35 H35 120.0 . .
C37 C36 C35 120.0(10) . .
C37 C36 H36 120.0 . .
C35 C36 H36 120.0 . .
C36 C37 C38 120.0(9) . .
C36 C37 H37 120.0 . .
C38 C37 H37 120.0 . .
C37 C38 C39 120.6(9) . .
C37 C38 H38 119.7 . .
C39 C38 H38 119.7 . .
C38 C39 C34 118.5(9) . .
C38 C39 C40 121.0(8) . .
C34 C39 C40 120.5(8) . .
N4 C40 C39 179.2(10) . .
N5 C41 C42 176.1(11) . .
C43 C42 C47 120.2(9) . .
C43 C42 C41 121.0(9) . .
C47 C42 C41 118.8(9) . .
C42 C43 C44 119.6(9) . .
C42 C43 H43 120.2 . .
C44 C43 H43 120.2 . .
C43 C44 C45 120.4(9) . .
C43 C44 H44 119.8 . .
C45 C44 H44 119.8 . .
C46 C45 C44 119.6(9) . .
C46 C45 H45 120.2 . .
C44 C45 H45 120.2 . .
C45 C46 C47 121.5(9) . .
C45 C46 H46 119.3 . .
C47 C46 H46 119.3 . .
C46 C47 C42 118.7(9) . .
C46 C47 C48 121.8(9) . .
C42 C47 C48 119.4(8) . .
N6 C48 C47 176.4(10) . .
C25 N1 Ag14 155.5(8) . .
C32 N2 Ag6 164.4(8) . .
C33 N3 Ag3 171.5(9) . .
C40 N4 Ag13 150.8(9) . .
C41 N5 Ag13 162.3(9) . .
C48 N6 Ag14 165.2(10) . 2_745
C5 O2 Ag11 98.8(7) . .
C7 O3 Ag7 121.2(6) . .
C7 O3 Ag11 148.1(6) . .
Ag7 O3 Ag11 89.1(2) . .
C7 O4 Ag2 125.4(6) . .
C9 O5 Ag2 122.8(7) . .
C9 O6 Ag1 124.6(6) . .
C11 O7 Ag7 126.4(6) . .
C11 O8 Ag8 119.6(5) . .
C11 O8 Ag14 130.3(6) . .
Ag8 O8 Ag14 98.5(2) . .
C13 O9 Ag8 121.7(5) . .
C13 O9 Ag14 134.2(5) . .
Ag8 O9 Ag14 101.9(2) . .
C13 O10 Ag1 123.8(5) . 1_655
C15 O11 Ag5 125.6(6) . .
C15 O12 Ag12 123.7(6) . 1_455
C17 O13 Ag5 119.7(6) . .
C17 O14 Ag4 124.6(6) . .
C19 O15 Ag12 122.9(6) . .
C19 O16 Ag9 124.4(6) . .
C21 O17 Ag9 123.9(5) . .
C21 O18 Ag10 121.8(5) . .
C21 O18 Ag13 133.7(5) . .
Ag10 O18 Ag13 104.4(3) . .
C23 O19 Ag10 121.2(5) . .
C23 O19 Ag13 133.4(5) . .
Ag10 O19 Ag13 103.5(2) . .
C23 O20 Ag4 120.2(6) . 1_655

loop_
_geom_bond_atom_site_label_1
_geom_bond_atom_site_label_2
_geom_bond_distance
_geom_bond_site_symmetry_2
Ag1 O6 2.271(7) .
Ag1 C1 2.308(8) .
Ag1 O10 2.414(6) 1_455
Ag1 C2 2.648(8) .
Ag1 C3 2.661(8) 1_455
Ag1 Ag2 2.9230(10) .
Ag1 Ag8 2.9515(9) 1_455
Ag1 Ag11 3.1148(10) 1_455
Ag1 Ag5 3.1984(10) .
Ag2 O5 2.237(7) .
Ag2 C2 2.273(8) .
Ag2 O4 2.362(7) .
Ag2 Ag3 2.8979(10) .
Ag2 Ag7 3.0223(10) .
Ag2 Ag11 3.3075(11) 1_455
Ag3 N3 2.132(7) .
Ag3 C2 2.138(8) .
Ag3 Ag7 3.1085(9) .
Ag3 Ag4 3.1131(10) .
Ag4 O14 2.253(7) .
Ag4 O20 2.334(6) 1_455
Ag4 C2 2.396(8) .
Ag4 C1 2.505(8) .
Ag4 Ag5 2.8958(9) .
Ag4 Ag10 3.0497(10) 1_455
Ag4 Ag11 3.2991(11) 1_455
Ag5 C1 2.255(9) .
Ag5 O13 2.288(6) .
Ag5 O11 2.325(7) .
Ag5 Ag6 2.8158(9) .
Ag5 Ag12 3.0792(9) 1_455
Ag6 N2 2.167(8) .
Ag6 C1 2.176(8) .
Ag6 Ag8 3.1066(9) .
Ag6 Ag9 3.1907(9) .
Ag6 Ag7 3.2507(10) .
Ag7 O3 2.311(7) .
Ag7 O7 2.342(7) .
Ag7 C2 2.517(8) .
Ag7 C3 2.555(8) .
Ag7 C4 2.559(8) .
Ag7 Ag8 2.8590(9) .
Ag7 Ag9 3.0936(10) .
Ag8 C3 2.163(7) .
Ag8 O9 2.257(6) .
Ag8 O8 2.295(6) .
Ag8 Ag12 2.8361(9) .
Ag8 Ag1 2.9515(9) 1_655
Ag9 O16 2.286(7) .
Ag9 O17 2.290(6) .
Ag9 C3 2.404(8) .
Ag9 C4 2.448(8) .
Ag9 Ag10 2.9912(9) .
Ag9 Ag12 3.0414(9) .
Ag10 C4 2.170(8) .
Ag10 O19 2.286(6) .
Ag10 O18 2.300(6) .
Ag10 Ag11 2.7926(10) .
Ag10 Ag4 3.0497(10) 1_655
Ag11 C4 2.158(8) .
Ag11 O2 2.258(8) .
Ag11 O3 2.584(7) .
Ag11 Ag1 3.1148(10) 1_655
Ag11 Ag4 3.2991(11) 1_655
Ag11 Ag2 3.3075(11) 1_655
Ag12 C3 2.186(8) .
Ag12 O12 2.254(6) 1_655
Ag12 O15 2.309(7) .
Ag12 Ag5 3.0792(9) 1_655
Ag13 N5 2.158(8) .
Ag13 N4 2.201(9) .
Ag13 O18 2.468(6) .
Ag13 O19 2.511(6) .
Ag14 N6 2.159(10) 2_755
Ag14 N1 2.161(10) .
Ag14 O9 2.495(6) .
Ag14 O8 2.572(6) .
C1 C2 1.245(12) .
C3 C4 1.238(11) .
C3 Ag1 2.661(8) 1_655
C5 O1 1.218(14) .
C5 O2 1.257(12) .
C5 C6 1.534(14) .
C6 F1 1.281(15) .
C6 F3 1.308(15) .
C6 F2 1.316(15) .
C7 O4 1.220(11) .
C7 O3 1.257(11) .
C7 C8 1.538(12) .
C8 F4 1.261(14) .
C8 F6 1.262(12) .
C8 F5 1.315(14) .
C9 O6 1.241(12) .
C9 O5 1.249(12) .
C9 C10 1.537(13) .
C10 F7 1.272(15) .
C10 F9 1.288(14) .
C10 F8 1.307(16) .
C11 O7 1.238(11) .
C11 O8 1.276(11) .
C11 C12 1.529(12) .
C12 F11 1.333(12) .
C12 F10 1.336(12) .
C12 F12 1.345(12) .
C13 O10 1.240(10) .
C13 O9 1.246(11) .
C13 C14 1.537(11) .
C14 F15 1.320(11) .
C14 F13 1.324(15) .
C14 F14 1.346(13) .
C15 O12 1.233(12) .
C15 O11 1.244(12) .
C15 C16 1.543(12) .
C16 F17 1.322(12) .
C16 F18 1.336(13) .
C16 F16 1.352(13) .
C17 O14 1.224(11) .
C17 O13 1.272(10) .
C17 C18 1.568(13) .
C18 F21 1.302(12) .
C18 F19 1.306(14) .
C18 F20 1.352(14) .
C19 O16 1.219(11) .
C19 O15 1.243(12) .
C19 C20 1.531(14) .
C20 F23 1.332(15) .
C20 F24 1.337(16) .
C20 F22 1.345(12) .
C21 O18 1.244(11) .
C21 O17 1.252(11) .
C21 C22 1.546(12) .
C22 F25 1.286(12) .
C22 F26 1.299(15) .
C22 F27 1.319(15) .
C23 O20 1.234(10) .
C23 O19 1.250(11) .
C23 C24 1.556(12) .
C24 F29 1.299(12) .
C24 F28 1.318(13) .
C24 F30 1.351(13) .
C25 N1 1.128(14) .
C25 C26 1.440(15) .
C26 C31 1.401(13) .
C26 C27 1.406(13) .
C27 C28 1.368(19) .
C27 H27 0.9300 .
C28 C29 1.35(2) .
C28 H28 0.9300 .
C29 C30 1.393(17) .
C29 H29 0.9300 .
C30 C31 1.380(15) .
C30 H30 0.9300 .
C31 C32 1.437(12) .
C32 N2 1.130(12) .
C33 N3 1.137(12) .
C33 C34 1.449(12) .
C34 C35 1.377(14) .
C34 C39 1.407(13) .
C35 C36 1.389(14) .
C35 H35 0.9300 .
C36 C37 1.388(16) .
C36 H36 0.9300 .
C37 C38 1.391(16) .
C37 H37 0.9300 .
C38 C39 1.392(12) .
C38 H38 0.9300 .
C39 C40 1.444(14) .
C40 N4 1.136(14) .
C41 N5 1.148(13) .
C41 C42 1.443(13) .
C42 C43 1.385(14) .
C42 C47 1.415(13) .
C43 C44 1.392(15) .
C43 H43 0.9300 .
C44 C45 1.399(15) .
C44 H44 0.9300 .
C45 C46 1.366(14) .
C45 H45 0.9300 .
C46 C47 1.391(13) .
C46 H46 0.9300 .
C47 C48 1.430(12) .
C48 N6 1.133(13) .
N6 Ag14 2.159(10) 2_745
O10 Ag1 2.414(6) 1_655
O12 Ag12 2.254(6) 1_455
O20 Ag4 2.334(6) 1_655

loop_
_geom_torsion_atom_site_label_1
_geom_torsion_atom_site_label_2
_geom_torsion_atom_site_label_3
_geom_torsion_atom_site_label_4
_geom_torsion
_geom_torsion_site_symmetry_1
_geom_torsion_site_symmetry_4
O6 Ag1 Ag2 O5 -5.2(3) . .
C1 Ag1 Ag2 O5 167.5(3) . .
O10 Ag1 Ag2 O5 90.2(3) 1_455 .
C2 Ag1 Ag2 O5 -178.5(3) . .
C3 Ag1 Ag2 O5 -86.4(3) 1_455 .
Ag8 Ag1 Ag2 O5 -18.6(2) 1_455 .
Ag11 Ag1 Ag2 O5 -85.1(2) 1_455 .
Ag5 Ag1 Ag2 O5 177.3(2) . .
O6 Ag1 Ag2 C2 173.4(3) . .
C1 Ag1 Ag2 C2 -14.0(3) . .
O10 Ag1 Ag2 C2 -91.2(3) 1_455 .
C3 Ag1 Ag2 C2 92.2(3) 1_455 .
Ag8 Ag1 Ag2 C2 159.9(2) 1_455 .
Ag11 Ag1 Ag2 C2 93.4(2) 1_455 .
Ag5 Ag1 Ag2 C2 -4.2(2) . .
O6 Ag1 Ag2 O4 -89.1(7) . .
C1 Ag1 Ag2 O4 83.6(7) . .
O10 Ag1 Ag2 O4 6.3(7) 1_455 .
C2 Ag1 Ag2 O4 97.6(7) . .
C3 Ag1 Ag2 O4 -170.3(7) 1_455 .
Ag8 Ag1 Ag2 O4 -102.5(7) 1_455 .
Ag11 Ag1 Ag2 O4 -169.0(7) 1_455 .
Ag5 Ag1 Ag2 O4 93.4(7) . .
O6 Ag1 Ag2 Ag3 153.5(2) . .
C1 Ag1 Ag2 Ag3 -33.8(2) . .
O10 Ag1 Ag2 Ag3 -111.09(18) 1_455 .
C2 Ag1 Ag2 Ag3 -19.9(2) . .
C3 Ag1 Ag2 Ag3 72.3(2) 1_455 .
Ag8 Ag1 Ag2 Ag3 140.06(5) 1_455 .
Ag11 Ag1 Ag2 Ag3 73.55(3) 1_455 .
Ag5 Ag1 Ag2 Ag3 -24.03(4) . .
O6 Ag1 Ag2 Ag7 -142.8(2) . .
C1 Ag1 Ag2 Ag7 29.8(2) . .
O10 Ag1 Ag2 Ag7 -47.41(18) 1_455 .
C2 Ag1 Ag2 Ag7 43.8(2) . .
C3 Ag1 Ag2 Ag7 136.0(2) 1_455 .
Ag8 Ag1 Ag2 Ag7 -156.27(5) 1_455 .
Ag11 Ag1 Ag2 Ag7 137.22(3) 1_455 .
Ag5 Ag1 Ag2 Ag7 39.64(4) . .
O6 Ag1 Ag2 Ag11 80.0(2) . 1_455
C1 Ag1 Ag2 Ag11 -107.4(2) . 1_455
O10 Ag1 Ag2 Ag11 175.37(18) 1_455 1_455
C2 Ag1 Ag2 Ag11 -93.4(2) . 1_455
C3 Ag1 Ag2 Ag11 -1.2(2) 1_455 1_455
Ag8 Ag1 Ag2 Ag11 66.52(5) 1_455 1_455
Ag5 Ag1 Ag2 Ag11 -97.58(3) . 1_455
O5 Ag2 Ag3 N3 -64.9(6) . .
C2 Ag2 Ag3 N3 169.2(4) . .
O4 Ag2 Ag3 N3 26.5(3) . .
Ag1 Ag2 Ag3 N3 -167.1(3) . .
Ag7 Ag2 Ag3 N3 104.0(3) . .
Ag11 Ag2 Ag3 N3 -110.5(3) 1_455 .
O5 Ag2 Ag3 C2 125.9(6) . .
O4 Ag2 Ag3 C2 -142.7(3) . .
Ag1 Ag2 Ag3 C2 23.7(3) . .
Ag7 Ag2 Ag3 C2 -65.3(3) . .
Ag11 Ag2 Ag3 C2 80.2(3) 1_455 .
O5 Ag2 Ag3 Ag7 -168.9(6) . .
C2 Ag2 Ag3 Ag7 65.3(3) . .
O4 Ag2 Ag3 Ag7 -77.46(18) . .
Ag1 Ag2 Ag3 Ag7 88.94(3) . .
Ag11 Ag2 Ag3 Ag7 145.47(3) 1_455 .
O5 Ag2 Ag3 Ag4 88.1(6) . .
C2 Ag2 Ag3 Ag4 -37.7(3) . .
O4 Ag2 Ag3 Ag4 179.54(18) . .
Ag1 Ag2 Ag3 Ag4 -14.05(3) . .
Ag7 Ag2 Ag3 Ag4 -102.99(3) . .
Ag11 Ag2 Ag3 Ag4 42.48(2) 1_455 .
N3 Ag3 Ag4 O14 -11.0(6) . .
C2 Ag3 Ag4 O14 163.3(5) . .
Ag2 Ag3 Ag4 O14 -158.5(4) . .
Ag7 Ag3 Ag4 O14 142.2(4) . .
N3 Ag3 Ag4 O20 23.7(4) . 1_455
C2 Ag3 Ag4 O20 -162.1(4) . 1_455
Ag2 Ag3 Ag4 O20 -123.8(2) . 1_455
Ag7 Ag3 Ag4 O20 176.9(2) . 1_455
N3 Ag3 Ag4 C2 -174.2(5) . .
Ag2 Ag3 Ag4 C2 38.2(3) . .
Ag7 Ag3 Ag4 C2 -21.0(3) . .
N3 Ag3 Ag4 C1 -162.0(4) . .
C2 Ag3 Ag4 C1 12.2(3) . .
Ag2 Ag3 Ag4 C1 50.5(2) . .
Ag7 Ag3 Ag4 C1 -8.8(2) . .
N3 Ag3 Ag4 Ag5 -148.6(4) . .
C2 Ag3 Ag4 Ag5 25.6(3) . .
Ag2 Ag3 Ag4 Ag5 63.87(4) . .
Ag7 Ag3 Ag4 Ag5 4.60(4) . .
N3 Ag3 Ag4 Ag10 69.8(4) . 1_455
C2 Ag3 Ag4 Ag10 -116.0(3) . 1_455
Ag2 Ag3 Ag4 Ag10 -77.79(3) . 1_455
Ag7 Ag3 Ag4 Ag10 -137.06(3) . 1_455
N3 Ag3 Ag4 Ag11 104.5(4) . 1_455
C2 Ag3 Ag4 Ag11 -81.3(3) . 1_455
Ag2 Ag3 Ag4 Ag11 -43.04(3) . 1_455
Ag7 Ag3 Ag4 Ag11 -102.31(3) . 1_455
O14 Ag4 Ag5 C1 179.5(3) . .
O20 Ag4 Ag5 C1 -61.6(12) 1_455 .
C2 Ag4 Ag5 C1 0.7(3) . .
Ag10 Ag4 Ag5 C1 127.4(2) 1_455 .
Ag3 Ag4 Ag5 C1 -16.9(2) . .
Ag11 Ag4 Ag5 C1 71.5(2) 1_455 .
O14 Ag4 Ag5 O13 4.3(2) . .
O20 Ag4 Ag5 O13 123.3(12) 1_455 .
C2 Ag4 Ag5 O13 -174.5(2) . .
C1 Ag4 Ag5 O13 -175.2(3) . .
Ag10 Ag4 Ag5 O13 -47.76(16) 1_455 .
Ag3 Ag4 Ag5 O13 167.89(16) . .
Ag11 Ag4 Ag5 O13 -103.67(16) 1_455 .
O14 Ag4 Ag5 O11 17(4) . .
O20 Ag4 Ag5 O11 136(4) 1_455 .
C2 Ag4 Ag5 O11 -162(4) . .
C1 Ag4 Ag5 O11 -163(4) . .
Ag10 Ag4 Ag5 O11 -35(4) 1_455 .
Ag3 Ag4 Ag5 O11 -180(100) . .
Ag11 Ag4 Ag5 O11 -91(4) 1_455 .
O14 Ag4 Ag5 Ag6 -168.68(18) . .
O20 Ag4 Ag5 Ag6 -49.8(11) 1_455 .
C2 Ag4 Ag5 Ag6 12.51(19) . .
C1 Ag4 Ag5 Ag6 11.8(2) . .
Ag10 Ag4 Ag5 Ag6 139.21(3) 1_455 .
Ag3 Ag4 Ag5 Ag6 -5.14(4) . .
Ag11 Ag4 Ag5 Ag6 83.30(3) 1_455 .
O14 Ag4 Ag5 Ag12 60.23(18) . 1_455
O20 Ag4 Ag5 Ag12 179(52) 1_455 1_455
C2 Ag4 Ag5 Ag12 -118.58(19) . 1_455
C1 Ag4 Ag5 Ag12 -119.3(2) . 1_455
Ag10 Ag4 Ag5 Ag12 8.13(4) 1_455 1_455
Ag3 Ag4 Ag5 Ag12 -136.22(3) . 1_455
Ag11 Ag4 Ag5 Ag12 -47.79(3) 1_455 1_455
O14 Ag4 Ag5 Ag1 129.39(18) . .
O20 Ag4 Ag5 Ag1 -111.7(11) 1_455 .
C2 Ag4 Ag5 Ag1 -49.43(19) . .
C1 Ag4 Ag5 Ag1 -50.1(2) . .
Ag10 Ag4 Ag5 Ag1 77.28(3) 1_455 .
Ag3 Ag4 Ag5 Ag1 -67.07(3) . .
Ag11 Ag4 Ag5 Ag1 21.37(3) 1_455 .
O6 Ag1 Ag5 C1 174.9(8) . .
O10 Ag1 Ag5 C1 101.7(3) 1_455 .
C2 Ag1 Ag5 C1 -16.7(3) . .
C3 Ag1 Ag5 C1 -143.8(3) 1_455 .
Ag2 Ag1 Ag5 C1 -13.4(3) . .
Ag8 Ag1 Ag5 C1 175.8(3) 1_455 .
Ag11 Ag1 Ag5 C1 -84.9(3) 1_455 .
O6 Ag1 Ag5 O13 -53.7(7) . .
C1 Ag1 Ag5 O13 131.4(3) . .
O10 Ag1 Ag5 O13 -127.0(2) 1_455 .
C2 Ag1 Ag5 O13 114.7(3) . .
C3 Ag1 Ag5 O13 -12.5(2) 1_455 .
Ag2 Ag1 Ag5 O13 118.00(18) . .
Ag8 Ag1 Ag5 O13 -52.82(18) 1_455 .
Ag11 Ag1 Ag5 O13 46.43(18) 1_455 .
O6 Ag1 Ag5 O11 54.0(7) . .
C1 Ag1 Ag5 O11 -120.9(4) . .
O10 Ag1 Ag5 O11 -19.3(3) 1_455 .
C2 Ag1 Ag5 O11 -137.6(3) . .
C3 Ag1 Ag5 O11 95.3(3) 1_455 .
Ag2 Ag1 Ag5 O11 -134.3(2) . .
Ag8 Ag1 Ag5 O11 54.9(2) 1_455 .
Ag11 Ag1 Ag5 O11 154.2(2) 1_455 .
O6 Ag1 Ag5 Ag6 122.8(7) . .
C1 Ag1 Ag5 Ag6 -52.1(3) . .
O10 Ag1 Ag5 Ag6 49.53(17) 1_455 .
C2 Ag1 Ag5 Ag6 -68.78(18) . .
C3 Ag1 Ag5 Ag6 164.03(17) 1_455 .
Ag2 Ag1 Ag5 Ag6 -65.48(3) . .
Ag8 Ag1 Ag5 Ag6 123.70(3) 1_455 .
Ag11 Ag1 Ag5 Ag6 -137.05(3) 1_455 .
O6 Ag1 Ag5 Ag4 -122.5(7) . .
C1 Ag1 Ag5 Ag4 62.6(3) . .
O10 Ag1 Ag5 Ag4 164.27(17) 1_455 .
C2 Ag1 Ag5 Ag4 45.96(18) . .
C3 Ag1 Ag5 Ag4 -81.23(17) 1_455 .
Ag2 Ag1 Ag5 Ag4 49.26(3) . .
Ag8 Ag1 Ag5 Ag4 -121.56(3) 1_455 .
Ag11 Ag1 Ag5 Ag4 -22.31(3) 1_455 .
O6 Ag1 Ag5 Ag12 -15.3(7) . 1_455
C1 Ag1 Ag5 Ag12 169.7(3) . 1_455
O10 Ag1 Ag5 Ag12 -88.61(17) 1_455 1_455
C2 Ag1 Ag5 Ag12 153.08(18) . 1_455
C3 Ag1 Ag5 Ag12 25.89(17) 1_455 1_455
Ag2 Ag1 Ag5 Ag12 156.38(3) . 1_455
Ag8 Ag1 Ag5 Ag12 -14.44(2) 1_455 1_455
Ag11 Ag1 Ag5 Ag12 84.81(3) 1_455 1_455
C1 Ag5 Ag6 N2 167.0(3) . .
O13 Ag5 Ag6 N2 17.9(10) . .
O11 Ag5 Ag6 N2 -26.3(3) . .
Ag4 Ag5 Ag6 N2 154.0(2) . .
Ag12 Ag5 Ag6 N2 -92.0(2) 1_455 .
Ag1 Ag5 Ag6 N2 -144.3(2) . .
O13 Ag5 Ag6 C1 -149.1(9) . .
O11 Ag5 Ag6 C1 166.7(3) . .
Ag4 Ag5 Ag6 C1 -13.0(3) . .
Ag12 Ag5 Ag6 C1 101.0(3) 1_455 .
Ag1 Ag5 Ag6 C1 48.7(3) . .
C1 Ag5 Ag6 Ag8 67.2(3) . .
O13 Ag5 Ag6 Ag8 -81.8(9) . .
O11 Ag5 Ag6 Ag8 -126.1(2) . .
Ag4 Ag5 Ag6 Ag8 54.22(8) . .
Ag12 Ag5 Ag6 Ag8 168.19(5) 1_455 .
Ag1 Ag5 Ag6 Ag8 115.90(7) . .
C1 Ag5 Ag6 Ag9 62.0(3) . .
O13 Ag5 Ag6 Ag9 -87.1(9) . .
O11 Ag5 Ag6 Ag9 -131.4(2) . .
Ag4 Ag5 Ag6 Ag9 48.97(3) . .
Ag12 Ag5 Ag6 Ag9 162.94(3) 1_455 .
Ag1 Ag5 Ag6 Ag9 110.65(2) . .
C1 Ag5 Ag6 Ag7 16.3(3) . .
O13 Ag5 Ag6 Ag7 -132.8(9) . .
O11 Ag5 Ag6 Ag7 -177.1(2) . .
Ag4 Ag5 Ag6 Ag7 3.28(4) . .
Ag12 Ag5 Ag6 Ag7 117.25(3) 1_455 .
Ag1 Ag5 Ag6 Ag7 64.96(3) . .
O5 Ag2 Ag7 O3 97.8(4) . .
C2 Ag2 Ag7 O3 -130.7(3) . .
O4 Ag2 Ag7 O3 14.8(3) . .
Ag3 Ag2 Ag7 O3 -76.1(2) . .
Ag1 Ag2 Ag7 O3 -177.9(2) . .
Ag11 Ag2 Ag7 O3 -125.5(2) 1_455 .
O5 Ag2 Ag7 O7 -11.6(4) . .
C2 Ag2 Ag7 O7 119.9(4) . .
O4 Ag2 Ag7 O7 -94.7(3) . .
Ag3 Ag2 Ag7 O7 174.5(2) . .
Ag1 Ag2 Ag7 O7 72.7(2) . .
Ag11 Ag2 Ag7 O7 125.0(2) 1_455 .
O5 Ag2 Ag7 C2 -131.5(4) . .
O4 Ag2 Ag7 C2 145.4(3) . .
Ag3 Ag2 Ag7 C2 54.6(2) . .
Ag1 Ag2 Ag7 C2 -47.2(2) . .
Ag11 Ag2 Ag7 C2 5.1(2) 1_455 .
O5 Ag2 Ag7 C3 -135.5(6) . .
C2 Ag2 Ag7 C3 -4.0(6) . .
O4 Ag2 Ag7 C3 141.4(5) . .
Ag3 Ag2 Ag7 C3 50.5(5) . .
Ag1 Ag2 Ag7 C3 -51.2(5) . .
Ag11 Ag2 Ag7 C3 1.1(5) 1_455 .
O5 Ag2 Ag7 C4 171.1(4) . .
C2 Ag2 Ag7 C4 -57.4(4) . .
O4 Ag2 Ag7 C4 88.0(4) . .
Ag3 Ag2 Ag7 C4 -2.8(3) . .
Ag1 Ag2 Ag7 C4 -104.6(3) . .
Ag11 Ag2 Ag7 C4 -52.3(3) 1_455 .
O5 Ag2 Ag7 Ag8 -34.5(3) . .
C2 Ag2 Ag7 Ag8 97.0(3) . .
O4 Ag2 Ag7 Ag8 -117.58(19) . .
Ag3 Ag2 Ag7 Ag8 151.54(5) . .
Ag1 Ag2 Ag7 Ag8 49.78(6) . .
Ag11 Ag2 Ag7 Ag8 102.12(6) 1_455 .
O5 Ag2 Ag7 Ag9 -139.1(3) . .
C2 Ag2 Ag7 Ag9 -7.5(2) . .
O4 Ag2 Ag7 Ag9 137.89(18) . .
Ag3 Ag2 Ag7 Ag9 47.02(3) . .
Ag1 Ag2 Ag7 Ag9 -54.74(3) . .
Ag11 Ag2 Ag7 Ag9 -2.40(5) 1_455 .
O5 Ag2 Ag7 Ag3 173.9(3) . .
C2 Ag2 Ag7 Ag3 -54.6(2) . .
O4 Ag2 Ag7 Ag3 90.87(18) . .
Ag1 Ag2 Ag7 Ag3 -101.76(3) . .
Ag11 Ag2 Ag7 Ag3 -49.42(4) 1_455 .
O5 Ag2 Ag7 Ag6 -79.7(3) . .
C2 Ag2 Ag7 Ag6 51.9(2) . .
O4 Ag2 Ag7 Ag6 -162.71(18) . .
Ag3 Ag2 Ag7 Ag6 106.42(3) . .
Ag1 Ag2 Ag7 Ag6 4.66(3) . .
Ag11 Ag2 Ag7 Ag6 56.99(4) 1_455 .
N3 Ag3 Ag7 O3 -27.7(3) . .
C2 Ag3 Ag7 O3 152.4(3) . .
Ag2 Ag3 Ag7 O3 91.05(19) . .
Ag4 Ag3 Ag7 O3 172.43(19) . .
N3 Ag3 Ag7 O7 -124.6(4) . .
C2 Ag3 Ag7 O7 55.5(4) . .
Ag2 Ag3 Ag7 O7 -5.8(3) . .
Ag4 Ag3 Ag7 O7 75.6(3) . .
N3 Ag3 Ag7 C2 179.9(4) . .
Ag2 Ag3 Ag7 C2 -61.3(3) . .
Ag4 Ag3 Ag7 C2 20.0(3) . .
N3 Ag3 Ag7 C3 77.5(3) . .
C2 Ag3 Ag7 C3 -102.3(3) . .
Ag2 Ag3 Ag7 C3 -163.7(2) . .
Ag4 Ag3 Ag7 C3 -82.3(2) . .
N3 Ag3 Ag7 C4 59.6(3) . .
C2 Ag3 Ag7 C4 -120.3(3) . .
Ag2 Ag3 Ag7 C4 178.35(18) . .
Ag4 Ag3 Ag7 C4 -100.26(18) . .
N3 Ag3 Ag7 Ag8 103.1(3) . .
C2 Ag3 Ag7 Ag8 -76.8(3) . .
Ag2 Ag3 Ag7 Ag8 -138.17(7) . .
Ag4 Ag3 Ag7 Ag8 -56.79(8) . .
N3 Ag3 Ag7 Ag2 -118.8(3) . .
C2 Ag3 Ag7 Ag2 61.3(3) . .
Ag4 Ag3 Ag7 Ag2 81.39(3) . .
N3 Ag3 Ag7 Ag9 107.8(3) . .
C2 Ag3 Ag7 Ag9 -72.1(3) . .
Ag2 Ag3 Ag7 Ag9 -133.47(3) . .
Ag4 Ag3 Ag7 Ag9 -52.08(3) . .
N3 Ag3 Ag7 Ag6 157.8(3) . .
C2 Ag3 Ag7 Ag6 -22.1(3) . .
Ag2 Ag3 Ag7 Ag6 -83.47(3) . .
Ag4 Ag3 Ag7 Ag6 -2.08(3) . .
N2 Ag6 Ag7 O3 130(2) . .
C1 Ag6 Ag7 O3 -70(2) . .
Ag5 Ag6 Ag7 O3 -85(2) . .
Ag8 Ag6 Ag7 O3 121(2) . .
Ag9 Ag6 Ag7 O3 -140(2) . .
N2 Ag6 Ag7 O7 96.8(3) . .
C1 Ag6 Ag7 O7 -103.9(3) . .
Ag5 Ag6 Ag7 O7 -118.36(19) . .
Ag8 Ag6 Ag7 O7 87.32(19) . .
Ag9 Ag6 Ag7 O7 -173.89(19) . .
N2 Ag6 Ag7 C2 -161.9(3) . .
C1 Ag6 Ag7 C2 -2.7(3) . .
Ag5 Ag6 Ag7 C2 -17.1(2) . .
Ag8 Ag6 Ag7 C2 -171.4(2) . .
Ag9 Ag6 Ag7 C2 -72.6(2) . .
N2 Ag6 Ag7 C3 -38.5(3) . .
C1 Ag6 Ag7 C3 120.8(3) . .
Ag5 Ag6 Ag7 C3 106.39(17) . .
Ag8 Ag6 Ag7 C3 -47.93(17) . .
Ag9 Ag6 Ag7 C3 50.85(17) . .
N2 Ag6 Ag7 C4 -55.2(3) . .
C1 Ag6 Ag7 C4 104.1(3) . .
Ag5 Ag6 Ag7 C4 89.61(17) . .
Ag8 Ag6 Ag7 C4 -64.71(17) . .
Ag9 Ag6 Ag7 C4 34.08(17) . .
N2 Ag6 Ag7 Ag8 9.5(3) . .
C1 Ag6 Ag7 Ag8 168.8(2) . .
Ag5 Ag6 Ag7 Ag8 154.32(3) . .
Ag9 Ag6 Ag7 Ag8 98.78(3) . .
N2 Ag6 Ag7 Ag2 158.5(3) . .
C1 Ag6 Ag7 Ag2 -42.2(2) . .
Ag5 Ag6 Ag7 Ag2 -56.62(3) . .
Ag8 Ag6 Ag7 Ag2 149.06(3) . .
Ag9 Ag6 Ag7 Ag2 -112.16(3) . .
N2 Ag6 Ag7 Ag9 -89.3(3) . .
C1 Ag6 Ag7 Ag9 70.0(2) . .
Ag5 Ag6 Ag7 Ag9 55.54(3) . .
Ag8 Ag6 Ag7 Ag9 -98.78(3) . .
N2 Ag6 Ag7 Ag3 -145.5(3) . .
C1 Ag6 Ag7 Ag3 13.8(2) . .
Ag5 Ag6 Ag7 Ag3 -0.65(4) . .
Ag8 Ag6 Ag7 Ag3 -154.97(3) . .
Ag9 Ag6 Ag7 Ag3 -56.18(3) . .
O3 Ag7 Ag8 C3 87.1(3) . .
O7 Ag7 Ag8 C3 -173.5(3) . .
C2 Ag7 Ag8 C3 -88.7(3) . .
C4 Ag7 Ag8 C3 12.2(3) . .
Ag2 Ag7 Ag8 C3 -152.5(3) . .
Ag9 Ag7 Ag8 C3 -38.3(3) . .
Ag3 Ag7 Ag8 C3 -33.9(3) . .
Ag6 Ag7 Ag8 C3 -98.3(3) . .
O3 Ag7 Ag8 O9 -46.0(5) . .
O7 Ag7 Ag8 O9 53.5(5) . .
C2 Ag7 Ag8 O9 138.3(5) . .
C3 Ag7 Ag8 O9 -133.0(5) . .
C4 Ag7 Ag8 O9 -120.8(5) . .
Ag2 Ag7 Ag8 O9 74.5(5) . .
Ag9 Ag7 Ag8 O9 -171.4(4) . .
Ag3 Ag7 Ag8 O9 -166.9(4) . .
Ag6 Ag7 Ag8 O9 128.7(4) . .
O3 Ag7 Ag8 O8 -109.6(3) . .
O7 Ag7 Ag8 O8 -10.2(3) . .
C2 Ag7 Ag8 O8 74.6(3) . .
C3 Ag7 Ag8 O8 163.3(3) . .
C4 Ag7 Ag8 O8 175.5(3) . .
Ag2 Ag7 Ag8 O8 10.8(2) . .
Ag9 Ag7 Ag8 O8 124.99(19) . .
Ag3 Ag7 Ag8 O8 129.5(2) . .
Ag6 Ag7 Ag8 O8 65.04(19) . .
O3 Ag7 Ag8 Ag12 115.8(2) . .
O7 Ag7 Ag8 Ag12 -144.8(2) . .
C2 Ag7 Ag8 Ag12 -60.0(2) . .
C3 Ag7 Ag8 Ag12 28.7(3) . .
C4 Ag7 Ag8 Ag12 40.89(18) . .
Ag2 Ag7 Ag8 Ag12 -123.82(5) . .
Ag9 Ag7 Ag8 Ag12 -9.65(3) . .
Ag3 Ag7 Ag8 Ag12 -5.18(8) . .
Ag6 Ag7 Ag8 Ag12 -69.61(3) . .
O3 Ag7 Ag8 Ag1 33.6(2) . 1_655
O7 Ag7 Ag8 Ag1 133.0(2) . 1_655
C2 Ag7 Ag8 Ag1 -142.2(2) . 1_655
C3 Ag7 Ag8 Ag1 -53.5(3) . 1_655
C4 Ag7 Ag8 Ag1 -41.28(18) . 1_655
Ag2 Ag7 Ag8 Ag1 154.01(5) . 1_655
Ag9 Ag7 Ag8 Ag1 -91.82(3) . 1_655
Ag3 Ag7 Ag8 Ag1 -87.35(7) . 1_655
Ag6 Ag7 Ag8 Ag1 -151.78(3) . 1_655
O3 Ag7 Ag8 Ag6 -174.6(2) . .
O7 Ag7 Ag8 Ag6 -75.2(2) . .
C2 Ag7 Ag8 Ag6 9.6(2) . .
C3 Ag7 Ag8 Ag6 98.3(3) . .
C4 Ag7 Ag8 Ag6 110.49(18) . .
Ag2 Ag7 Ag8 Ag6 -54.21(5) . .
Ag9 Ag7 Ag8 Ag6 59.95(2) . .
Ag3 Ag7 Ag8 Ag6 64.43(7) . .
N2 Ag6 Ag8 C3 -113.6(3) . .
C1 Ag6 Ag8 C3 47.8(3) . .
Ag5 Ag6 Ag8 C3 -5.1(2) . .
Ag9 Ag6 Ag8 C3 0.1(2) . .
Ag7 Ag6 Ag8 C3 58.7(2) . .
N2 Ag6 Ag8 O9 29.2(3) . .
C1 Ag6 Ag8 O9 -169.5(3) . .
Ag5 Ag6 Ag8 O9 137.7(2) . .
Ag9 Ag6 Ag8 O9 142.9(2) . .
Ag7 Ag6 Ag8 O9 -158.5(2) . .
N2 Ag6 Ag8 O8 91.7(3) . .
C1 Ag6 Ag8 O8 -106.9(3) . .
Ag5 Ag6 Ag8 O8 -159.76(19) . .
Ag9 Ag6 Ag8 O8 -154.54(18) . .
Ag7 Ag6 Ag8 O8 -95.99(18) . .
N2 Ag6 Ag8 Ag12 -63.8(2) . .
C1 Ag6 Ag8 Ag12 97.5(2) . .
Ag5 Ag6 Ag8 Ag12 44.68(7) . .
Ag9 Ag6 Ag8 Ag12 49.90(2) . .
Ag7 Ag6 Ag8 Ag12 108.45(3) . .
N2 Ag6 Ag8 Ag7 -172.3(2) . .
C1 Ag6 Ag8 Ag7 -10.9(2) . .
Ag5 Ag6 Ag8 Ag7 -63.77(7) . .
Ag9 Ag6 Ag8 Ag7 -58.55(2) . .
N2 Ag6 Ag8 Ag1 -117.2(2) . 1_655
C1 Ag6 Ag8 Ag1 44.2(2) . 1_655
Ag5 Ag6 Ag8 Ag1 -8.68(10) . 1_655
Ag9 Ag6 Ag8 Ag1 -3.45(5) . 1_655
Ag7 Ag6 Ag8 Ag1 55.09(5) . 1_655
O3 Ag7 Ag9 O16 169.6(3) . .
O7 Ag7 Ag9 O16 1.5(3) . .
C2 Ag7 Ag9 O16 69.0(3) . .
C3 Ag7 Ag9 O16 -103.2(3) . .
C4 Ag7 Ag9 O16 -140.2(3) . .
Ag8 Ag7 Ag9 O16 -66.7(2) . .
Ag2 Ag7 Ag9 O16 75.2(2) . .
Ag3 Ag7 Ag9 O16 115.5(2) . .
Ag6 Ag7 Ag9 O16 -6.3(2) . .
O3 Ag7 Ag9 O17 58.9(3) . .
O7 Ag7 Ag9 O17 -109.2(3) . .
C2 Ag7 Ag9 O17 -41.7(3) . .
C3 Ag7 Ag9 O17 146.1(3) . .
C4 Ag7 Ag9 O17 109.1(3) . .
Ag8 Ag7 Ag9 O17 -177.4(2) . .
Ag2 Ag7 Ag9 O17 -35.5(2) . .
Ag3 Ag7 Ag9 O17 4.8(2) . .
Ag6 Ag7 Ag9 O17 -117.0(2) . .
O3 Ag7 Ag9 C3 -87.2(3) . .
O7 Ag7 Ag9 C3 104.7(3) . .
C2 Ag7 Ag9 C3 172.2(3) . .
C4 Ag7 Ag9 C3 -37.0(3) . .
Ag8 Ag7 Ag9 C3 36.6(2) . .
Ag2 Ag7 Ag9 C3 178.4(2) . .
Ag3 Ag7 Ag9 C3 -141.3(2) . .
Ag6 Ag7 Ag9 C3 96.9(2) . .
O3 Ag7 Ag9 C4 -50.2(3) . .
O7 Ag7 Ag9 C4 141.7(3) . .
C2 Ag7 Ag9 C4 -150.8(3) . .
C3 Ag7 Ag9 C4 37.0(3) . .
Ag8 Ag7 Ag9 C4 73.5(2) . .
Ag2 Ag7 Ag9 C4 -144.6(2) . .
Ag3 Ag7 Ag9 C4 -104.3(2) . .
Ag6 Ag7 Ag9 C4 133.9(2) . .
O3 Ag7 Ag9 Ag10 -15.7(2) . .
O7 Ag7 Ag9 Ag10 176.2(2) . .
C2 Ag7 Ag9 Ag10 -116.3(2) . .
C3 Ag7 Ag9 Ag10 71.5(2) . .
C4 Ag7 Ag9 Ag10 34.5(2) . .
Ag8 Ag7 Ag9 Ag10 108.04(3) . .
Ag2 Ag7 Ag9 Ag10 -110.10(3) . .
Ag3 Ag7 Ag9 Ag10 -69.81(2) . .
Ag6 Ag7 Ag9 Ag10 168.38(3) . .
O3 Ag7 Ag9 Ag12 -114.9(2) . .
O7 Ag7 Ag9 Ag12 77.0(2) . .
C2 Ag7 Ag9 Ag12 144.5(2) . .
C3 Ag7 Ag9 Ag12 -27.7(2) . .
C4 Ag7 Ag9 Ag12 -64.7(2) . .
Ag8 Ag7 Ag9 Ag12 8.84(2) . .
Ag2 Ag7 Ag9 Ag12 150.71(3) . .
Ag3 Ag7 Ag9 Ag12 -169.01(3) . .
Ag6 Ag7 Ag9 Ag12 69.19(2) . .
O3 Ag7 Ag9 Ag6 175.9(2) . .
O7 Ag7 Ag9 Ag6 7.8(2) . .
C2 Ag7 Ag9 Ag6 75.3(2) . .
C3 Ag7 Ag9 Ag6 -96.9(2) . .
C4 Ag7 Ag9 Ag6 -133.9(2) . .
Ag8 Ag7 Ag9 Ag6 -60.34(2) . .
Ag2 Ag7 Ag9 Ag6 81.52(3) . .
Ag3 Ag7 Ag9 Ag6 121.80(3) . .
N2 Ag6 Ag9 O16 -61.7(3) . .
C1 Ag6 Ag9 O16 100.4(3) . .
Ag5 Ag6 Ag9 O16 46.85(17) . .
Ag8 Ag6 Ag9 O16 -130.75(17) . .
Ag7 Ag6 Ag9 O16 174.88(17) . .
N2 Ag6 Ag9 O17 -128.8(4) . .
C1 Ag6 Ag9 O17 33.3(4) . .
Ag5 Ag6 Ag9 O17 -20.3(3) . .
Ag8 Ag6 Ag9 O17 162.2(3) . .
Ag7 Ag6 Ag9 O17 107.8(3) . .
N2 Ag6 Ag9 C3 69.0(3) . .
C1 Ag6 Ag9 C3 -128.9(3) . .
Ag5 Ag6 Ag9 C3 177.5(2) . .
Ag8 Ag6 Ag9 C3 -0.1(2) . .
Ag7 Ag6 Ag9 C3 -54.5(2) . .
N2 Ag6 Ag9 C4 87.1(3) . .
C1 Ag6 Ag9 C4 -110.8(3) . .
Ag5 Ag6 Ag9 C4 -164.4(2) . .
Ag8 Ag6 Ag9 C4 18.0(2) . .
Ag7 Ag6 Ag9 C4 -36.4(2) . .
N2 Ag6 Ag9 Ag10 102.0(2) . .
C1 Ag6 Ag9 Ag10 -95.9(3) . .
Ag5 Ag6 Ag9 Ag10 -149.50(5) . .
Ag8 Ag6 Ag9 Ag10 32.91(5) . .
Ag7 Ag6 Ag9 Ag10 -21.47(5) . .
N2 Ag6 Ag9 Ag12 22.4(2) . .
C1 Ag6 Ag9 Ag12 -175.5(3) . .
Ag5 Ag6 Ag9 Ag12 130.91(3) . .
Ag8 Ag6 Ag9 Ag12 -46.68(2) . .
Ag7 Ag6 Ag9 Ag12 -101.06(2) . .
N2 Ag6 Ag9 Ag7 123.5(2) . .
C1 Ag6 Ag9 Ag7 -74.4(3) . .
Ag5 Ag6 Ag9 Ag7 -128.03(3) . .
Ag8 Ag6 Ag9 Ag7 54.38(2) . .
O16 Ag9 Ag10 C4 133.9(4) . .
O17 Ag9 Ag10 C4 -160.4(3) . .
C3 Ag9 Ag10 C4 13.5(3) . .
Ag12 Ag9 Ag10 C4 51.0(3) . .
Ag7 Ag9 Ag10 C4 -39.5(3) . .
Ag6 Ag9 Ag10 C4 -20.6(3) . .
O16 Ag9 Ag10 O19 -31.8(6) . .
O17 Ag9 Ag10 O19 33.8(6) . .
C3 Ag9 Ag10 O19 -152.3(6) . .
C4 Ag9 Ag10 O19 -165.8(6) . .
Ag12 Ag9 Ag10 O19 -114.7(5) . .
Ag7 Ag9 Ag10 O19 154.7(5) . .
Ag6 Ag9 Ag10 O19 173.7(5) . .
O16 Ag9 Ag10 O18 -51.6(3) . .
O17 Ag9 Ag10 O18 14.0(3) . .
C3 Ag9 Ag10 O18 -172.1(3) . .
C4 Ag9 Ag10 O18 174.4(3) . .
Ag12 Ag9 Ag10 O18 -134.5(2) . .
Ag7 Ag9 Ag10 O18 134.9(2) . .
Ag6 Ag9 Ag10 O18 153.9(2) . .
O16 Ag9 Ag10 Ag11 153.6(3) . .
O17 Ag9 Ag10 Ag11 -140.7(2) . .
C3 Ag9 Ag10 Ag11 33.2(2) . .
C4 Ag9 Ag10 Ag11 19.7(3) . .
Ag12 Ag9 Ag10 Ag11 70.72(3) . .
Ag7 Ag9 Ag10 Ag11 -19.83(3) . .
Ag6 Ag9 Ag10 Ag11 -0.88(6) . .
O16 Ag9 Ag10 Ag4 82.9(3) . 1_655
O17 Ag9 Ag10 Ag4 148.5(2) . 1_655
C3 Ag9 Ag10 Ag4 -37.6(2) . 1_655
C4 Ag9 Ag10 Ag4 -51.1(3) . 1_655
Ag12 Ag9 Ag10 Ag4 -0.01(4) . 1_655
Ag7 Ag9 Ag10 Ag4 -90.56(3) . 1_655
Ag6 Ag9 Ag10 Ag4 -71.62(6) . 1_655
O19 Ag10 Ag11 C4 161.0(3) . .
O18 Ag10 Ag11 C4 -111.3(5) . .
Ag9 Ag10 Ag11 C4 -20.9(3) . .
Ag4 Ag10 Ag11 C4 87.9(3) 1_655 .
C4 Ag10 Ag11 O2 -159.7(4) . .
O19 Ag10 Ag11 O2 1.3(3) . .
O18 Ag10 Ag11 O2 89.0(5) . .
Ag9 Ag10 Ag11 O2 179.4(3) . .
Ag4 Ag10 Ag11 O2 -71.8(3) 1_655 .
C4 Ag10 Ag11 O3 72.9(3) . .
O19 Ag10 Ag11 O3 -126.1(3) . .
O18 Ag10 Ag11 O3 -38.4(4) . .
Ag9 Ag10 Ag11 O3 52.00(18) . .
Ag4 Ag10 Ag11 O3 160.86(18) 1_655 .
C4 Ag10 Ag11 Ag1 -37.9(3) . 1_655
O19 Ag10 Ag11 Ag1 123.08(18) . 1_655
O18 Ag10 Ag11 Ag1 -149.2(4) . 1_655
Ag9 Ag10 Ag11 Ag1 -58.85(3) . 1_655
Ag4 Ag10 Ag11 Ag1 50.00(3) 1_655 1_655
C4 Ag10 Ag11 Ag4 -87.9(3) . 1_655
O19 Ag10 Ag11 Ag4 73.07(18) . 1_655
O18 Ag10 Ag11 Ag4 160.8(4) . 1_655
Ag9 Ag10 Ag11 Ag4 -108.85(3) . 1_655
C4 Ag10 Ag11 Ag2 -90.0(3) . 1_655
O19 Ag10 Ag11 Ag2 71.05(19) . 1_655
O18 Ag10 Ag11 Ag2 158.8(4) . 1_655
Ag9 Ag10 Ag11 Ag2 -110.87(4) . 1_655
Ag4 Ag10 Ag11 Ag2 -2.02(4) 1_655 1_655
O9 Ag8 Ag12 C3 140.3(3) . .
O8 Ag8 Ag12 C3 -126.4(3) . .
Ag7 Ag8 Ag12 C3 -32.8(3) . .
Ag1 Ag8 Ag12 C3 57.7(3) 1_655 .
Ag6 Ag8 Ag12 C3 -94.5(3) . .
C3 Ag8 Ag12 O12 -156.9(3) . 1_655
O9 Ag8 Ag12 O12 -16.5(3) . 1_655
O8 Ag8 Ag12 O12 76.7(3) . 1_655
Ag7 Ag8 Ag12 O12 170.4(2) . 1_655
Ag1 Ag8 Ag12 O12 -99.2(2) 1_655 1_655
Ag6 Ag8 Ag12 O12 108.6(2) . 1_655
C3 Ag8 Ag12 O15 111.9(4) . .
O9 Ag8 Ag12 O15 -107.8(3) . .
O8 Ag8 Ag12 O15 -14.6(3) . .
Ag7 Ag8 Ag12 O15 79.1(3) . .
Ag1 Ag8 Ag12 O15 169.5(3) 1_655 .
Ag6 Ag8 Ag12 O15 17.4(3) . .
C3 Ag8 Ag12 Ag9 42.6(3) . .
O9 Ag8 Ag12 Ag9 -177.11(18) . .
O8 Ag8 Ag12 Ag9 -83.9(2) . .
Ag7 Ag8 Ag12 Ag9 9.79(3) . .
Ag1 Ag8 Ag12 Ag9 100.22(2) 1_655 .
Ag6 Ag8 Ag12 Ag9 -51.94(2) . .
C3 Ag8 Ag12 Ag5 -73.8(3) . 1_655
O9 Ag8 Ag12 Ag5 66.53(18) . 1_655
O8 Ag8 Ag12 Ag5 159.8(2) . 1_655
Ag7 Ag8 Ag12 Ag5 -106.57(3) . 1_655
Ag1 Ag8 Ag12 Ag5 -16.14(3) 1_655 1_655
Ag6 Ag8 Ag12 Ag5 -168.30(3) . 1_655
O16 Ag9 Ag12 C3 163.3(3) . .
O17 Ag9 Ag12 C3 -137.8(4) . .
C4 Ag9 Ag12 C3 -18.7(3) . .
Ag10 Ag9 Ag12 C3 -54.8(3) . .
Ag7 Ag9 Ag12 C3 31.7(3) . .
Ag6 Ag9 Ag12 C3 92.0(3) . .
O16 Ag9 Ag12 O12 25.2(7) . 1_655
O17 Ag9 Ag12 O12 84.1(7) . 1_655
C3 Ag9 Ag12 O12 -138.1(7) . 1_655
C4 Ag9 Ag12 O12 -156.8(7) . 1_655
Ag10 Ag9 Ag12 O12 167.0(6) . 1_655
Ag7 Ag9 Ag12 O12 -106.5(6) . 1_655
Ag6 Ag9 Ag12 O12 -46.1(6) . 1_655
O16 Ag9 Ag12 O15 -13.7(3) . .
O17 Ag9 Ag12 O15 45.2(4) . .
C3 Ag9 Ag12 O15 -177.0(3) . .
C4 Ag9 Ag12 O15 164.3(3) . .
Ag10 Ag9 Ag12 O15 128.1(2) . .
Ag7 Ag9 Ag12 O15 -145.4(2) . .
Ag6 Ag9 Ag12 O15 -85.0(2) . .
O16 Ag9 Ag12 Ag8 122.78(18) . .
O17 Ag9 Ag12 Ag8 -178.3(4) . .
C3 Ag9 Ag12 Ag8 -40.6(3) . .
C4 Ag9 Ag12 Ag8 -59.2(2) . .
Ag10 Ag9 Ag12 Ag8 -95.39(3) . .
Ag7 Ag9 Ag12 Ag8 -8.89(2) . .
Ag6 Ag9 Ag12 Ag8 51.44(2) . .
O16 Ag9 Ag12 Ag5 -136.25(18) . 1_655
O17 Ag9 Ag12 Ag5 -77.4(4) . 1_655
C3 Ag9 Ag12 Ag5 60.4(3) . 1_655
C4 Ag9 Ag12 Ag5 41.7(2) . 1_655
Ag10 Ag9 Ag12 Ag5 5.58(4) . 1_655
Ag7 Ag9 Ag12 Ag5 92.08(3) . 1_655
Ag6 Ag9 Ag12 Ag5 152.41(3) . 1_655
N2 Ag6 C1 C2 132.0(10) . .
Ag5 Ag6 C1 C2 169.8(10) . .
Ag8 Ag6 C1 C2 16.8(10) . .
Ag9 Ag6 C1 C2 73.6(9) . .
Ag7 Ag6 C1 C2 6.9(8) . .
N2 Ag6 C1 Ag5 -37.8(9) . .
Ag8 Ag6 C1 Ag5 -152.97(10) . .
Ag9 Ag6 C1 Ag5 -96.2(2) . .
Ag7 Ag6 C1 Ag5 -162.9(3) . .
N2 Ag6 C1 Ag1 -124.5(8) . .
Ag5 Ag6 C1 Ag1 -86.7(3) . .
Ag8 Ag6 C1 Ag1 120.3(2) . .
Ag9 Ag6 C1 Ag1 177.1(4) . .
Ag7 Ag6 C1 Ag1 110.4(3) . .
N2 Ag6 C1 Ag4 -7.8(14) . .
Ag5 Ag6 C1 Ag4 29.9(6) . .
Ag8 Ag6 C1 Ag4 -123.0(7) . .
Ag9 Ag6 C1 Ag4 -66.3(7) . .
Ag7 Ag6 C1 Ag4 -133.0(8) . .
O13 Ag5 C1 C2 5.0(13) . .
O11 Ag5 C1 C2 176.4(10) . .
Ag6 Ag5 C1 C2 -167.2(13) . .
Ag4 Ag5 C1 C2 -2.3(10) . .
Ag12 Ag5 C1 C2 79.6(11) 1_455 .
Ag1 Ag5 C1 C2 91.0(11) . .
O13 Ag5 C1 Ag6 172.2(3) . .
O11 Ag5 C1 Ag6 -16.4(4) . .
Ag4 Ag5 C1 Ag6 164.9(3) . .
Ag12 Ag5 C1 Ag6 -113.17(17) 1_455 .
Ag1 Ag5 C1 Ag6 -101.8(3) . .
O13 Ag5 C1 Ag1 -86.1(4) . .
O11 Ag5 C1 Ag1 85.3(4) . .
Ag6 Ag5 C1 Ag1 101.8(3) . .
Ag4 Ag5 C1 Ag1 -93.4(3) . .
Ag12 Ag5 C1 Ag1 -11.4(3) 1_455 .
O13 Ag5 C1 Ag4 7.3(4) . .
O11 Ag5 C1 Ag4 178.7(3) . .
Ag6 Ag5 C1 Ag4 -164.9(3) . .
Ag12 Ag5 C1 Ag4 81.96(19) 1_455 .
Ag1 Ag5 C1 Ag4 93.4(3) . .
O6 Ag1 C1 C2 38.0(9) . .
O10 Ag1 C1 C2 143.5(6) 1_455 .
C3 Ag1 C1 C2 -106.6(6) 1_455 .
Ag2 Ag1 C1 C2 22.4(5) . .
Ag8 Ag1 C1 C2 -151.9(4) 1_455 .
Ag11 Ag1 C1 C2 -39.7(6) 1_455 .
Ag5 Ag1 C1 C2 -145.2(7) . .
O6 Ag1 C1 Ag6 -98.4(6) . .
O10 Ag1 C1 Ag6 7.2(3) 1_455 .
C2 Ag1 C1 Ag6 -136.3(8) . .
C3 Ag1 C1 Ag6 117.1(3) 1_455 .
Ag2 Ag1 C1 Ag6 -113.9(3) . .
Ag8 Ag1 C1 Ag6 71.8(5) 1_455 .
Ag11 Ag1 C1 Ag6 -176.0(3) 1_455 .
Ag5 Ag1 C1 Ag6 78.5(3) . .
O6 Ag1 C1 Ag5 -176.8(5) . .
O10 Ag1 C1 Ag5 -71.3(3) 1_455 .
C2 Ag1 C1 Ag5 145.2(7) . .
C3 Ag1 C1 Ag5 38.6(3) 1_455 .
Ag2 Ag1 C1 Ag5 167.6(3) . .
Ag8 Ag1 C1 Ag5 -6.7(5) 1_455 .
Ag11 Ag1 C1 Ag5 105.5(2) 1_455 .
O6 Ag1 C1 Ag4 108.5(6) . .
O10 Ag1 C1 Ag4 -145.9(3) 1_455 .
C2 Ag1 C1 Ag4 70.6(5) . .
C3 Ag1 C1 Ag4 -36.1(3) 1_455 .
Ag2 Ag1 C1 Ag4 92.9(2) . .
Ag8 Ag1 C1 Ag4 -81.4(4) 1_455 .
Ag11 Ag1 C1 Ag4 30.8(2) 1_455 .
Ag5 Ag1 C1 Ag4 -74.7(3) . .
O14 Ag4 C1 C2 178.0(5) . .
O20 Ag4 C1 C2 -11.4(6) 1_455 .
Ag5 Ag4 C1 C2 178.6(6) . .
Ag10 Ag4 C1 C2 95.5(5) 1_455 .
Ag3 Ag4 C1 C2 -17.3(5) . .
Ag11 Ag4 C1 C2 61.8(5) 1_455 .
O14 Ag4 C1 Ag6 -31.1(9) . .
O20 Ag4 C1 Ag6 139.5(7) 1_455 .
C2 Ag4 C1 Ag6 150.9(11) . .
Ag5 Ag4 C1 Ag6 -30.5(6) . .
Ag10 Ag4 C1 Ag6 -113.5(7) 1_455 .
Ag3 Ag4 C1 Ag6 133.7(8) . .
Ag11 Ag4 C1 Ag6 -147.3(7) 1_455 .
O14 Ag4 C1 Ag5 -0.6(4) . .
O20 Ag4 C1 Ag5 170.0(2) 1_455 .
C2 Ag4 C1 Ag5 -178.6(6) . .
Ag10 Ag4 C1 Ag5 -83.0(3) 1_455 .
Ag3 Ag4 C1 Ag5 164.2(2) . .
Ag11 Ag4 C1 Ag5 -116.76(16) 1_455 .
O14 Ag4 C1 Ag1 87.5(4) . .
O20 Ag4 C1 Ag1 -101.8(3) 1_455 .
C2 Ag4 C1 Ag1 -90.4(6) . .
Ag5 Ag4 C1 Ag1 88.2(3) . .
Ag10 Ag4 C1 Ag1 5.1(4) 1_455 .
Ag3 Ag4 C1 Ag1 -107.7(3) . .
Ag11 Ag4 C1 Ag1 -28.6(2) 1_455 .
Ag6 C1 C2 Ag3 -97.6(16) . .
Ag5 C1 C2 Ag3 65(2) . .
Ag1 C1 C2 Ag3 154.9(13) . .
Ag4 C1 C2 Ag3 62.2(14) . .
Ag6 C1 C2 Ag2 72.6(10) . .
Ag5 C1 C2 Ag2 -125.2(9) . .
Ag1 C1 C2 Ag2 -34.9(7) . .
Ag4 C1 C2 Ag2 -127.6(6) . .
Ag6 C1 C2 Ag4 -159.8(8) . .
Ag5 C1 C2 Ag4 2.4(10) . .
Ag1 C1 C2 Ag4 92.7(3) . .
Ag6 C1 C2 Ag7 -7.9(9) . .
Ag5 C1 C2 Ag7 154.3(9) . .
Ag1 C1 C2 Ag7 -115.4(3) . .
Ag4 C1 C2 Ag7 151.9(3) . .
Ag6 C1 C2 Ag1 107.5(8) . .
Ag5 C1 C2 Ag1 -90.3(10) . .
Ag4 C1 C2 Ag1 -92.7(3) . .
N3 Ag3 C2 C1 92(3) . .
Ag2 Ag3 C2 C1 171.9(17) . .
Ag7 Ag3 C2 C1 93.1(15) . .
Ag4 Ag3 C2 C1 -60.8(14) . .
N3 Ag3 C2 Ag2 -79(2) . .
Ag7 Ag3 C2 Ag2 -78.8(2) . .
Ag4 Ag3 C2 Ag2 127.3(3) . .
N3 Ag3 C2 Ag4 153(2) . .
Ag2 Ag3 C2 Ag4 -127.3(3) . .
Ag7 Ag3 C2 Ag4 153.9(3) . .
N3 Ag3 C2 Ag7 -1(2) . .
Ag2 Ag3 C2 Ag7 78.8(2) . .
Ag4 Ag3 C2 Ag7 -153.9(3) . .
N3 Ag3 C2 Ag1 -126(2) . .
Ag2 Ag3 C2 Ag1 -46.1(5) . .
Ag7 Ag3 C2 Ag1 -124.9(7) . .
Ag4 Ag3 C2 Ag1 81.2(6) . .
O5 Ag2 C2 C1 33.9(10) . .
O4 Ag2 C2 C1 -130.7(7) . .
Ag3 Ag2 C2 C1 -175.5(9) . .
Ag1 Ag2 C2 C1 31.5(7) . .
Ag7 Ag2 C2 C1 -90.6(8) . .
Ag11 Ag2 C2 C1 93.3(8) 1_455 .
O5 Ag2 C2 Ag3 -150.6(4) . .
O4 Ag2 C2 Ag3 44.8(4) . .
Ag1 Ag2 C2 Ag3 -153.0(3) . .
Ag7 Ag2 C2 Ag3 84.9(2) . .
Ag11 Ag2 C2 Ag3 -91.26(19) 1_455 .
O5 Ag2 C2 Ag4 -70.9(6) . .
O4 Ag2 C2 Ag4 124.5(4) . .
Ag3 Ag2 C2 Ag4 79.8(4) . .
Ag1 Ag2 C2 Ag4 -73.2(4) . .
Ag7 Ag2 C2 Ag4 164.6(5) . .
Ag11 Ag2 C2 Ag4 -11.5(3) 1_455 .
O5 Ag2 C2 Ag7 124.5(4) . .
O4 Ag2 C2 Ag7 -40.1(3) . .
Ag3 Ag2 C2 Ag7 -84.9(2) . .
Ag1 Ag2 C2 Ag7 122.1(2) . .
Ag11 Ag2 C2 Ag7 -176.12(19) 1_455 .
O5 Ag2 C2 Ag1 2.4(5) . .
O4 Ag2 C2 Ag1 -162.2(2) . .
Ag3 Ag2 C2 Ag1 153.0(3) . .
Ag7 Ag2 C2 Ag1 -122.1(2) . .
Ag11 Ag2 C2 Ag1 61.74(11) 1_455 .
O14 Ag4 C2 C1 -4.4(10) . .
O20 Ag4 C2 C1 170.8(5) 1_455 .
Ag5 Ag4 C2 C1 -1.1(5) . .
Ag10 Ag4 C2 C1 -109.8(5) 1_455 .
Ag3 Ag4 C2 C1 155.9(6) . .
Ag11 Ag4 C2 C1 -115.0(5) 1_455 .
O14 Ag4 C2 Ag3 -160.3(6) . .
O20 Ag4 C2 Ag3 14.9(3) 1_455 .
C1 Ag4 C2 Ag3 -155.9(6) . .
Ag5 Ag4 C2 Ag3 -157.0(2) . .
Ag10 Ag4 C2 Ag3 94.3(2) 1_455 .
Ag11 Ag4 C2 Ag3 89.1(2) 1_455 .
O14 Ag4 C2 Ag2 122.2(7) . .
O20 Ag4 C2 Ag2 -62.6(4) 1_455 .
C1 Ag4 C2 Ag2 126.6(8) . .
Ag5 Ag4 C2 Ag2 125.5(4) . .
Ag10 Ag4 C2 Ag2 16.8(5) 1_455 .
Ag3 Ag4 C2 Ag2 -77.5(4) . .
Ag11 Ag4 C2 Ag2 11.6(3) 1_455 .
O14 Ag4 C2 Ag7 -91.5(10) . .
O20 Ag4 C2 Ag7 83.7(8) 1_455 .
C1 Ag4 C2 Ag7 -87.1(9) . .
Ag5 Ag4 C2 Ag7 -88.2(8) . .
Ag10 Ag4 C2 Ag7 163.1(6) 1_455 .
Ag3 Ag4 C2 Ag7 68.8(7) . .
Ag11 Ag4 C2 Ag7 157.9(8) 1_455 .
O14 Ag4 C2 Ag1 56.2(8) . .
O20 Ag4 C2 Ag1 -128.6(2) 1_455 .
C1 Ag4 C2 Ag1 60.6(5) . .
Ag5 Ag4 C2 Ag1 59.48(15) . .
Ag10 Ag4 C2 Ag1 -49.2(3) 1_455 .
Ag3 Ag4 C2 Ag1 -143.6(3) . .
Ag11 Ag4 C2 Ag1 -54.42(14) 1_455 .
O3 Ag7 C2 C1 178.8(5) . .
O7 Ag7 C2 C1 72.9(6) . .
C3 Ag7 C2 C1 -57.1(6) . .
C4 Ag7 C2 C1 -86.8(6) . .
Ag8 Ag7 C2 C1 -5.1(6) . .
Ag2 Ag7 C2 C1 124.4(6) . .
Ag9 Ag7 C2 C1 -63.4(5) . .
Ag3 Ag7 C2 C1 -152.3(7) . .
Ag6 Ag7 C2 C1 4.1(5) . .
O3 Ag7 C2 Ag3 -28.8(3) . .
O7 Ag7 C2 Ag3 -134.7(3) . .
C3 Ag7 C2 Ag3 95.3(3) . .
C4 Ag7 C2 Ag3 65.6(3) . .
Ag8 Ag7 C2 Ag3 147.25(12) . .
Ag2 Ag7 C2 Ag3 -83.3(2) . .
Ag9 Ag7 C2 Ag3 88.9(2) . .
Ag6 Ag7 C2 Ag3 156.5(3) . .
O3 Ag7 C2 Ag2 54.4(3) . .
O7 Ag7 C2 Ag2 -51.5(3) . .
C3 Ag7 C2 Ag2 178.5(2) . .
C4 Ag7 C2 Ag2 148.8(2) . .
Ag8 Ag7 C2 Ag2 -129.49(14) . .
Ag9 Ag7 C2 Ag2 172.1(3) . .
Ag3 Ag7 C2 Ag2 83.3(2) . .
Ag6 Ag7 C2 Ag2 -120.3(2) . .
O3 Ag7 C2 Ag4 -98.4(8) . .
O7 Ag7 C2 Ag4 155.8(8) . .
C3 Ag7 C2 Ag4 25.7(8) . .
C4 Ag7 C2 Ag4 -3.9(8) . .
Ag8 Ag7 C2 Ag4 77.7(8) . .
Ag2 Ag7 C2 Ag4 -152.8(9) . .
Ag9 Ag7 C2 Ag4 19.4(7) . .
Ag3 Ag7 C2 Ag4 -69.5(7) . .
Ag6 Ag7 C2 Ag4 87.0(8) . .
O3 Ag7 C2 Ag1 118.0(3) . .
O7 Ag7 C2 Ag1 12.1(3) . .
C3 Ag7 C2 Ag1 -117.9(3) . .
C4 Ag7 C2 Ag1 -147.6(3) . .
Ag8 Ag7 C2 Ag1 -65.9(4) . .
Ag2 Ag7 C2 Ag1 63.6(3) . .
Ag9 Ag7 C2 Ag1 -124.2(3) . .
Ag3 Ag7 C2 Ag1 146.9(5) . .
Ag6 Ag7 C2 Ag1 -56.7(2) . .
O6 Ag1 C2 C1 -158.8(6) . .
O10 Ag1 C2 C1 -39.1(6) 1_455 .
C3 Ag1 C2 C1 86.8(6) 1_455 .
Ag2 Ag1 C2 C1 -150.6(7) . .
Ag8 Ag1 C2 C1 68.8(8) 1_455 .
Ag11 Ag1 C2 C1 139.5(6) 1_455 .
Ag5 Ag1 C2 C1 25.5(5) . .
O6 Ag1 C2 Ag3 40.3(8) . .
C1 Ag1 C2 Ag3 -161.0(10) . .
O10 Ag1 C2 Ag3 159.9(6) 1_455 .
C3 Ag1 C2 Ag3 -74.1(7) 1_455 .
Ag2 Ag1 C2 Ag3 48.5(5) . .
Ag8 Ag1 C2 Ag3 -92.1(8) 1_455 .
Ag11 Ag1 C2 Ag3 -21.5(6) 1_455 .
Ag5 Ag1 C2 Ag3 -135.5(6) . .
O6 Ag1 C2 Ag2 -8.2(4) . .
C1 Ag1 C2 Ag2 150.6(7) . .
O10 Ag1 C2 Ag2 111.5(2) 1_455 .
C3 Ag1 C2 Ag2 -122.6(2) 1_455 .
Ag8 Ag1 C2 Ag2 -140.6(4) 1_455 .
Ag11 Ag1 C2 Ag2 -69.92(15) 1_455 .
Ag5 Ag1 C2 Ag2 176.0(2) . .
O6 Ag1 C2 Ag4 121.1(3) . .
C1 Ag1 C2 Ag4 -80.1(6) . .
O10 Ag1 C2 Ag4 -119.2(2) 1_455 .
C3 Ag1 C2 Ag4 6.7(3) 1_455 .
Ag2 Ag1 C2 Ag4 129.3(3) . .
Ag8 Ag1 C2 Ag4 -11.3(7) 1_455 .
Ag11 Ag1 C2 Ag4 59.38(16) 1_455 .
Ag5 Ag1 C2 Ag4 -54.66(16) . .
O6 Ag1 C2 Ag7 -75.0(4) . .
C1 Ag1 C2 Ag7 83.7(6) . .
O10 Ag1 C2 Ag7 44.6(4) 1_455 .
C3 Ag1 C2 Ag7 170.6(3) 1_455 .
Ag2 Ag1 C2 Ag7 -66.8(3) . .
Ag8 Ag1 C2 Ag7 152.6(3) 1_455 .
Ag11 Ag1 C2 Ag7 -136.8(3) 1_455 .
Ag5 Ag1 C2 Ag7 109.2(3) . .
O9 Ag8 C3 C4 115.9(10) . .
O8 Ag8 C3 C4 -68.6(11) . .
Ag12 Ag8 C3 C4 176.7(11) . .
Ag7 Ag8 C3 C4 -41.6(9) . .
Ag1 Ag8 C3 C4 70.9(10) 1_655 .
Ag6 Ag8 C3 C4 -106.7(10) . .
O9 Ag8 C3 Ag12 -60.8(4) . .
O8 Ag8 C3 Ag12 114.7(4) . .
Ag7 Ag8 C3 Ag12 141.8(3) . .
Ag1 Ag8 C3 Ag12 -105.8(2) 1_655 .
Ag6 Ag8 C3 Ag12 76.61(17) . .
O9 Ag8 C3 Ag9 -137.6(4) . .
O8 Ag8 C3 Ag9 37.9(7) . .
Ag12 Ag8 C3 Ag9 -76.8(4) . .
Ag7 Ag8 C3 Ag9 64.9(3) . .
Ag1 Ag8 C3 Ag9 177.4(5) 1_655 .
Ag6 Ag8 C3 Ag9 -0.2(3) . .
O9 Ag8 C3 Ag7 157.5(3) . .
O8 Ag8 C3 Ag7 -27.0(5) . .
Ag12 Ag8 C3 Ag7 -141.8(3) . .
Ag1 Ag8 C3 Ag7 112.5(2) 1_655 .
Ag6 Ag8 C3 Ag7 -65.15(12) . .
O9 Ag8 C3 Ag1 45.0(4) . 1_655
O8 Ag8 C3 Ag1 -139.5(4) . 1_655
Ag12 Ag8 C3 Ag1 105.8(2) . 1_655
Ag7 Ag8 C3 Ag1 -112.5(2) . 1_655
Ag6 Ag8 C3 Ag1 -177.62(15) . 1_655
O12 Ag12 C3 C4 -138.6(8) 1_655 .
O15 Ag12 C3 C4 66.0(10) . .
Ag8 Ag12 C3 C4 -176.9(11) . .
Ag9 Ag12 C3 C4 62.2(9) . .
Ag5 Ag12 C3 C4 -66.9(9) 1_655 .
O12 Ag12 C3 Ag8 38.3(5) 1_655 .
O15 Ag12 C3 Ag8 -117.1(3) . .
Ag9 Ag12 C3 Ag8 -120.9(3) . .
Ag5 Ag12 C3 Ag8 110.01(18) 1_655 .
O12 Ag12 C3 Ag9 159.3(3) 1_655 .
O15 Ag12 C3 Ag9 3.9(4) . .
Ag8 Ag12 C3 Ag9 120.9(3) . .
Ag5 Ag12 C3 Ag9 -129.05(17) 1_655 .
O12 Ag12 C3 Ag7 95.5(6) 1_655 .
O15 Ag12 C3 Ag7 -59.9(6) . .
Ag8 Ag12 C3 Ag7 57.2(4) . .
Ag9 Ag12 C3 Ag7 -63.8(4) . .
Ag5 Ag12 C3 Ag7 167.2(4) 1_655 .
O12 Ag12 C3 Ag1 -33.7(5) 1_655 1_655
O15 Ag12 C3 Ag1 170.9(3) . 1_655
Ag8 Ag12 C3 Ag1 -72.0(2) . 1_655
Ag9 Ag12 C3 Ag1 167.0(4) . 1_655
Ag5 Ag12 C3 Ag1 38.0(2) 1_655 1_655
O16 Ag9 C3 C4 -161.5(5) . .
O17 Ag9 C3 C4 -7.4(9) . .
Ag10 Ag9 C3 C4 -19.8(5) . .
Ag12 Ag9 C3 C4 -142.2(6) . .
Ag7 Ag9 C3 C4 78.5(5) . .
Ag6 Ag9 C3 C4 142.0(5) . .
O16 Ag9 C3 Ag8 56.7(5) . .
O17 Ag9 C3 Ag8 -149.2(4) . .
C4 Ag9 C3 Ag8 -141.8(8) . .
Ag10 Ag9 C3 Ag8 -161.6(4) . .
Ag12 Ag9 C3 Ag8 76.0(4) . .
Ag7 Ag9 C3 Ag8 -63.3(3) . .
Ag6 Ag9 C3 Ag8 0.2(3) . .
O16 Ag9 C3 Ag12 -19.3(4) . .
O17 Ag9 C3 Ag12 134.8(5) . .
C4 Ag9 C3 Ag12 142.2(6) . .
Ag10 Ag9 C3 Ag12 122.5(2) . .
Ag7 Ag9 C3 Ag12 -139.3(3) . .
Ag6 Ag9 C3 Ag12 -75.79(17) . .
O16 Ag9 C3 Ag7 120.0(2) . .
O17 Ag9 C3 Ag7 -85.9(5) . .
C4 Ag9 C3 Ag7 -78.5(5) . .
Ag10 Ag9 C3 Ag7 -98.23(16) . .
Ag12 Ag9 C3 Ag7 139.3(3) . .
Ag6 Ag9 C3 Ag7 63.53(12) . .
O16 Ag9 C3 Ag1 -133.8(15) . 1_655
O17 Ag9 C3 Ag1 20.3(19) . 1_655
C4 Ag9 C3 Ag1 27.8(13) . 1_655
Ag10 Ag9 C3 Ag1 8.0(15) . 1_655
Ag12 Ag9 C3 Ag1 -114.5(16) . 1_655
Ag7 Ag9 C3 Ag1 106.2(16) . 1_655
Ag6 Ag9 C3 Ag1 169.8(16) . 1_655
O3 Ag7 C3 C4 38.5(6) . .
O7 Ag7 C3 C4 162.4(5) . .
C2 Ag7 C3 C4 -87.3(5) . .
Ag8 Ag7 C3 C4 154.5(6) . .
Ag2 Ag7 C3 C4 -84.1(7) . .
Ag9 Ag7 C3 C4 -79.8(5) . .
Ag3 Ag7 C3 C4 -41.0(5) . .
Ag6 Ag7 C3 C4 -142.6(5) . .
O3 Ag7 C3 Ag8 -116.0(3) . .
O7 Ag7 C3 Ag8 7.9(4) . .
C2 Ag7 C3 Ag8 118.2(2) . .
C4 Ag7 C3 Ag8 -154.5(6) . .
Ag2 Ag7 C3 Ag8 121.4(4) . .
Ag9 Ag7 C3 Ag8 125.7(3) . .
Ag3 Ag7 C3 Ag8 164.47(12) . .
Ag6 Ag7 C3 Ag8 62.89(16) . .
O3 Ag7 C3 Ag12 -175.8(4) . .
O7 Ag7 C3 Ag12 -51.9(6) . .
C2 Ag7 C3 Ag12 58.4(5) . .
C4 Ag7 C3 Ag12 145.7(8) . .
Ag8 Ag7 C3 Ag12 -59.8(4) . .
Ag2 Ag7 C3 Ag12 61.6(8) . .
Ag9 Ag7 C3 Ag12 65.9(4) . .
Ag3 Ag7 C3 Ag12 104.7(4) . .
Ag6 Ag7 C3 Ag12 3.1(4) . .
O3 Ag7 C3 Ag9 118.3(3) . .
O7 Ag7 C3 Ag9 -117.8(3) . .
C2 Ag7 C3 Ag9 -7.5(3) . .
C4 Ag7 C3 Ag9 79.8(5) . .
Ag8 Ag7 C3 Ag9 -125.7(3) . .
Ag2 Ag7 C3 Ag9 -4.3(6) . .
Ag3 Ag7 C3 Ag9 38.8(2) . .
Ag6 Ag7 C3 Ag9 -62.81(14) . .
O3 Ag7 C3 Ag1 -47.8(3) . 1_655
O7 Ag7 C3 Ag1 76.1(4) . 1_655
C2 Ag7 C3 Ag1 -173.6(2) . 1_655
C4 Ag7 C3 Ag1 -86.3(5) . 1_655
Ag8 Ag7 C3 Ag1 68.2(2) . 1_655
Ag2 Ag7 C3 Ag1 -170.4(3) . 1_655
Ag9 Ag7 C3 Ag1 -166.1(4) . 1_655
Ag3 Ag7 C3 Ag1 -127.29(18) . 1_655
Ag6 Ag7 C3 Ag1 131.1(2) . 1_655
Ag8 C3 C4 Ag11 -39.5(15) . .
Ag12 C3 C4 Ag11 135.6(7) . .
Ag9 C3 C4 Ag11 -160.3(8) . .
Ag7 C3 C4 Ag11 -80.6(8) . .
Ag1 C3 C4 Ag11 26.2(8) 1_655 .
Ag8 C3 C4 Ag10 168.0(5) . .
Ag12 C3 C4 Ag10 -16.9(16) . .
Ag9 C3 C4 Ag10 47.2(9) . .
Ag7 C3 C4 Ag10 126.9(10) . .
Ag1 C3 C4 Ag10 -126.3(9) 1_655 .
Ag8 C3 C4 Ag9 120.8(9) . .
Ag12 C3 C4 Ag9 -64.1(8) . .
Ag7 C3 C4 Ag9 79.67(16) . .
Ag1 C3 C4 Ag9 -173.6(3) 1_655 .
Ag8 C3 C4 Ag7 41.1(9) . .
Ag12 C3 C4 Ag7 -143.8(8) . .
Ag9 C3 C4 Ag7 -79.67(16) . .
Ag1 C3 C4 Ag7 106.8(2) 1_655 .
O2 Ag11 C4 C3 -90.1(13) . .
O3 Ag11 C4 C3 81.5(9) . .
Ag10 Ag11 C4 C3 -163.5(10) . .
Ag1 Ag11 C4 C3 -24.6(8) 1_655 .
Ag4 Ag11 C4 C3 -96.8(9) 1_655 .
Ag2 Ag11 C4 C3 -33.6(10) 1_655 .
O2 Ag11 C4 Ag10 73.4(10) . .
O3 Ag11 C4 Ag10 -115.0(3) . .
Ag1 Ag11 C4 Ag10 138.9(3) 1_655 .
Ag4 Ag11 C4 Ag10 66.70(17) 1_655 .
Ag2 Ag11 C4 Ag10 129.92(13) 1_655 .
O2 Ag11 C4 Ag9 127.4(9) . .
O3 Ag11 C4 Ag9 -61.0(7) . .
Ag10 Ag11 C4 Ag9 54.0(6) . .
Ag1 Ag11 C4 Ag9 -167.1(8) 1_655 .
Ag4 Ag11 C4 Ag9 120.7(7) 1_655 .
Ag2 Ag11 C4 Ag9 -176.1(6) 1_655 .
O2 Ag11 C4 Ag7 -163.4(8) . .
O3 Ag11 C4 Ag7 8.1(3) . .
Ag10 Ag11 C4 Ag7 123.2(3) . .
Ag1 Ag11 C4 Ag7 -97.9(2) 1_655 .
Ag4 Ag11 C4 Ag7 -170.1(3) 1_655 .
Ag2 Ag11 C4 Ag7 -106.91(19) 1_655 .
O19 Ag10 C4 C3 125.9(10) . .
O18 Ag10 C4 C3 -53.2(12) . .
Ag11 Ag10 C4 C3 160.3(12) . .
Ag9 Ag10 C4 C3 -45.5(10) . .
Ag4 Ag10 C4 C3 85.8(10) 1_655 .
O19 Ag10 C4 Ag11 -34.5(6) . .
O18 Ag10 C4 Ag11 146.4(3) . .
Ag9 Ag10 C4 Ag11 154.2(3) . .
Ag4 Ag10 C4 Ag11 -74.59(17) 1_655 .
O19 Ag10 C4 Ag9 171.3(4) . .
O18 Ag10 C4 Ag9 -7.8(5) . .
Ag11 Ag10 C4 Ag9 -154.2(3) . .
Ag4 Ag10 C4 Ag9 131.2(2) 1_655 .
O19 Ag10 C4 Ag7 -122.1(5) . .
O18 Ag10 C4 Ag7 58.8(6) . .
Ag11 Ag10 C4 Ag7 -87.6(4) . .
Ag9 Ag10 C4 Ag7 66.6(3) . .
Ag4 Ag10 C4 Ag7 -162.2(4) 1_655 .
O16 Ag9 C4 C3 31.4(8) . .
O17 Ag9 C4 C3 175.8(5) . .
Ag10 Ag9 C4 C3 153.1(6) . .
Ag12 Ag9 C4 C3 27.6(5) . .
Ag7 Ag9 C4 C3 -79.1(5) . .
Ag6 Ag9 C4 C3 -38.2(5) . .
O16 Ag9 C4 Ag11 -175.7(5) . .
O17 Ag9 C4 Ag11 -31.4(8) . .
C3 Ag9 C4 Ag11 152.9(11) . .
Ag10 Ag9 C4 Ag11 -54.0(6) . .
Ag12 Ag9 C4 Ag11 -179.5(8) . .
Ag7 Ag9 C4 Ag11 73.8(7) . .
Ag6 Ag9 C4 Ag11 114.6(7) . .
O16 Ag9 C4 Ag10 -121.7(4) . .
O17 Ag9 C4 Ag10 22.6(4) . .
C3 Ag9 C4 Ag10 -153.1(6) . .
Ag12 Ag9 C4 Ag10 -125.5(2) . .
Ag7 Ag9 C4 Ag10 127.8(3) . .
Ag6 Ag9 C4 Ag10 168.61(15) . .
O16 Ag9 C4 Ag7 110.5(5) . .
O17 Ag9 C4 Ag7 -105.2(3) . .
C3 Ag9 C4 Ag7 79.1(5) . .
Ag10 Ag9 C4 Ag7 -127.8(3) . .
Ag12 Ag9 C4 Ag7 106.66(16) . .
Ag6 Ag9 C4 Ag7 40.81(17) . .
O3 Ag7 C4 C3 -144.0(5) . .
O7 Ag7 C4 C3 -30.7(9) . .
C2 Ag7 C4 C3 103.4(5) . .
Ag8 Ag7 C4 C3 -19.1(5) . .
Ag2 Ag7 C4 C3 144.2(4) . .
Ag9 Ag7 C4 C3 75.9(5) . .
Ag3 Ag7 C4 C3 141.9(5) . .
Ag6 Ag7 C4 C3 36.6(5) . .
O3 Ag7 C4 Ag11 -9.1(3) . .
O7 Ag7 C4 Ag11 104.1(6) . .
C2 Ag7 C4 Ag11 -121.8(3) . .
C3 Ag7 C4 Ag11 134.8(6) . .
Ag8 Ag7 C4 Ag11 115.7(2) . .
Ag2 Ag7 C4 Ag11 -80.9(3) . .
Ag9 Ag7 C4 Ag11 -149.3(3) . .
Ag3 Ag7 C4 Ag11 -83.3(2) . .
Ag6 Ag7 C4 Ag11 171.41(19) . .
O3 Ag7 C4 Ag10 71.5(4) . .
O7 Ag7 C4 Ag10 -175.3(5) . .
C2 Ag7 C4 Ag10 -41.2(5) . .
C3 Ag7 C4 Ag10 -144.6(8) . .
Ag8 Ag7 C4 Ag10 -163.7(4) . .
Ag2 Ag7 C4 Ag10 -0.3(6) . .
Ag9 Ag7 C4 Ag10 -68.7(3) . .
Ag3 Ag7 C4 Ag10 -2.7(4) . .
Ag6 Ag7 C4 Ag10 -108.0(4) . .
O3 Ag7 C4 Ag9 140.2(3) . .
O7 Ag7 C4 Ag9 -106.6(6) . .
C2 Ag7 C4 Ag9 27.5(3) . .
C3 Ag7 C4 Ag9 -75.9(5) . .
Ag8 Ag7 C4 Ag9 -94.97(16) . .
Ag2 Ag7 C4 Ag9 68.4(3) . .
Ag3 Ag7 C4 Ag9 66.01(14) . .
Ag6 Ag7 C4 Ag9 -39.29(16) . .
O1 C5 C6 F1 -60.1(17) . .
O2 C5 C6 F1 118.5(15) . .
O1 C5 C6 F3 65.6(15) . .
O2 C5 C6 F3 -115.8(14) . .
O1 C5 C6 F2 -179.9(11) . .
O2 C5 C6 F2 -1.3(15) . .
O4 C7 C8 F4 86.7(14) . .
O3 C7 C8 F4 -94.1(14) . .
O4 C7 C8 F6 -38.1(15) . .
O3 C7 C8 F6 141.0(12) . .
O4 C7 C8 F5 -159.6(11) . .
O3 C7 C8 F5 19.6(14) . .
O6 C9 C10 F7 142.1(14) . .
O5 C9 C10 F7 -40.1(17) . .
O6 C9 C10 F9 17.3(17) . .
O5 C9 C10 F9 -164.9(13) . .
O6 C9 C10 F8 -101.0(14) . .
O5 C9 C10 F8 76.8(14) . .
O7 C11 C12 F11 66.9(12) . .
O8 C11 C12 F11 -109.8(10) . .
O7 C11 C12 F10 -54.2(13) . .
O8 C11 C12 F10 129.1(10) . .
O7 C11 C12 F12 -173.8(9) . .
O8 C11 C12 F12 9.5(13) . .
O10 C13 C14 F15 4.2(15) . .
O9 C13 C14 F15 -175.3(10) . .
O10 C13 C14 F13 127.7(10) . .
O9 C13 C14 F13 -51.8(12) . .
O10 C13 C14 F14 -115.5(10) . .
O9 C13 C14 F14 65.0(12) . .
O12 C15 C16 F17 -1.1(15) . .
O11 C15 C16 F17 177.1(11) . .
O12 C15 C16 F18 -123.3(10) . .
O11 C15 C16 F18 54.8(12) . .
O12 C15 C16 F16 119.2(9) . .
O11 C15 C16 F16 -62.7(12) . .
O14 C17 C18 F21 -28.0(13) . .
O13 C17 C18 F21 154.8(9) . .
O14 C17 C18 F19 -153.5(10) . .
O13 C17 C18 F19 29.3(13) . .
O14 C17 C18 F20 87.4(10) . .
O13 C17 C18 F20 -89.7(10) . .
O16 C19 C20 F23 123.6(10) . .
O15 C19 C20 F23 -57.0(13) . .
O16 C19 C20 F24 -118.2(11) . .
O15 C19 C20 F24 61.3(13) . .
O16 C19 C20 F22 2.8(15) . .
O15 C19 C20 F22 -177.8(10) . .
O18 C21 C22 F25 146.7(11) . .
O17 C21 C22 F25 -35.7(15) . .
O18 C21 C22 F26 -90.6(14) . .
O17 C21 C22 F26 86.9(13) . .
O18 C21 C22 F27 26.3(14) . .
O17 C21 C22 F27 -156.2(11) . .
O20 C23 C24 F29 -1.9(14) . .
O19 C23 C24 F29 175.9(10) . .
O20 C23 C24 F28 122.8(10) . .
O19 C23 C24 F28 -59.4(12) . .
O20 C23 C24 F30 -123.1(9) . .
O19 C23 C24 F30 54.8(11) . .
N1 C25 C26 C31 -22(13) . .
N1 C25 C26 C27 156(12) . .
C31 C26 C27 C28 2.1(16) . .
C25 C26 C27 C28 -175.9(10) . .
C26 C27 C28 C29 -0.6(18) . .
C27 C28 C29 C30 -1(2) . .
C28 C29 C30 C31 0.6(18) . .
C29 C30 C31 C26 1.0(15) . .
C29 C30 C31 C32 174.8(10) . .
C27 C26 C31 C30 -2.3(14) . .
C25 C26 C31 C30 175.8(9) . .
C27 C26 C31 C32 -176.2(9) . .
C25 C26 C31 C32 1.8(13) . .
C30 C31 C32 N2 -128(17) . .
C26 C31 C32 N2 46(17) . .
N3 C33 C34 C35 61(82) . .
N3 C33 C34 C39 -120(82) . .
C39 C34 C35 C36 1.4(15) . .
C33 C34 C35 C36 -179.1(9) . .
C34 C35 C36 C37 0.3(16) . .
C35 C36 C37 C38 -0.3(17) . .
C36 C37 C38 C39 -1.3(17) . .
C37 C38 C39 C34 2.9(15) . .
C37 C38 C39 C40 -178.0(10) . .
C35 C34 C39 C38 -2.9(14) . .
C33 C34 C39 C38 177.5(9) . .
C35 C34 C39 C40 177.9(9) . .
C33 C34 C39 C40 -1.6(13) . .
C38 C39 C40 N4 -143(86) . .
C34 C39 C40 N4 36(86) . .
N5 C41 C42 C43 139(16) . .
N5 C41 C42 C47 -42(17) . .
C47 C42 C43 C44 2.1(15) . .
C41 C42 C43 C44 -179.3(10) . .
C42 C43 C44 C45 -0.4(16) . .
C43 C44 C45 C46 -0.6(17) . .
C44 C45 C46 C47 0.0(18) . .
C45 C46 C47 C42 1.6(16) . .
C45 C46 C47 C48 -174.5(10) . .
C43 C42 C47 C46 -2.7(15) . .
C41 C42 C47 C46 178.7(9) . .
C43 C42 C47 C48 173.6(9) . .
C41 C42 C47 C48 -5.1(14) . .
C46 C47 C48 N6 112(18) . .
C42 C47 C48 N6 -64(19) . .
C26 C25 N1 Ag14 48(14) . .
N6 Ag14 N1 C25 167.2(19) 2_755 .
O9 Ag14 N1 C25 32(2) . .
O8 Ag14 N1 C25 -43(2) . .
C31 C32 N2 Ag6 74(18) . .
C1 Ag6 N2 C32 65(3) . .
Ag5 Ag6 N2 C32 34(3) . .
Ag8 Ag6 N2 C32 -173(3) . .
Ag9 Ag6 N2 C32 116(3) . .
Ag7 Ag6 N2 C32 179(100) . .
C34 C33 N3 Ag3 -112(80) . .
C2 Ag3 N3 C33 125(5) . .
Ag2 Ag3 N3 C33 52(5) . .
Ag7 Ag3 N3 C33 124(5) . .
Ag4 Ag3 N3 C33 -86(5) . .
C39 C40 N4 Ag13 38(87) . .
N5 Ag13 N4 C40 107.4(16) . .
O18 Ag13 N4 C40 -79.0(16) . .
O19 Ag13 N4 C40 -7.5(15) . .
C42 C41 N5 Ag13 118(15) . .
N4 Ag13 N5 C41 -99(3) . .
O18 Ag13 N5 C41 88(3) . .
O19 Ag13 N5 C41 12(3) . .
C47 C48 N6 Ag14 -28(21) . 2_745
O1 C5 O2 Ag11 1.7(13) . .
C6 C5 O2 Ag11 -176.8(7) . .
C4 Ag11 O2 C5 -109.1(10) . .
O3 Ag11 O2 C5 79.8(7) . .
Ag10 Ag11 O2 C5 -47.9(7) . .
Ag1 Ag11 O2 C5 -168.6(6) 1_655 .
Ag4 Ag11 O2 C5 -102.8(7) 1_655 .
Ag2 Ag11 O2 C5 -175.6(8) 1_655 .
O4 C7 O3 Ag7 1.1(14) . .
C8 C7 O3 Ag7 -178.0(6) . .
O4 C7 O3 Ag11 -158.5(9) . .
C8 C7 O3 Ag11 22.4(17) . .
O7 Ag7 O3 C7 45.4(8) . .
C2 Ag7 O3 C7 -52.9(8) . .
C3 Ag7 O3 C7 -178.8(7) . .
C4 Ag7 O3 C7 -161.8(8) . .
Ag8 Ag7 O3 C7 130.8(7) . .
Ag2 Ag7 O3 C7 -15.7(7) . .
Ag9 Ag7 O3 C7 -125.5(7) . .
Ag3 Ag7 O3 C7 -73.0(7) . .
Ag6 Ag7 O3 C7 13(3) . .
O7 Ag7 O3 Ag11 -145.2(2) . .
C2 Ag7 O3 Ag11 116.5(3) . .
C3 Ag7 O3 Ag11 -9.5(3) . .
C4 Ag7 O3 Ag11 7.6(2) . .
Ag8 Ag7 O3 Ag11 -59.8(3) . .
Ag2 Ag7 O3 Ag11 153.6(2) . .
Ag9 Ag7 O3 Ag11 43.8(3) . .
Ag3 Ag7 O3 Ag11 96.4(2) . .
Ag6 Ag7 O3 Ag11 -178(30) . .
C4 Ag11 O3 C7 153.6(13) . .
O2 Ag11 O3 C7 -29.0(14) . .
Ag10 Ag11 O3 C7 106.5(13) . .
Ag1 Ag11 O3 C7 -142.5(13) 1_655 .
Ag4 Ag11 O3 C7 158.2(10) 1_655 .
Ag2 Ag11 O3 C7 -85.9(13) 1_655 .
C4 Ag11 O3 Ag7 -9.0(3) . .
O2 Ag11 O3 Ag7 168.3(3) . .
Ag10 Ag11 O3 Ag7 -56.1(3) . .
Ag1 Ag11 O3 Ag7 54.9(2) 1_655 .
Ag4 Ag11 O3 Ag7 -4.4(7) 1_655 .
Ag2 Ag11 O3 Ag7 111.5(2) 1_655 .
O3 C7 O4 Ag2 23.1(14) . .
C8 C7 O4 Ag2 -157.9(6) . .
O5 Ag2 O4 C7 -163.6(8) . .
C2 Ag2 O4 C7 7.1(9) . .
Ag3 Ag2 O4 C7 38.2(7) . .
Ag1 Ag2 O4 C7 -81.4(10) . .
Ag7 Ag2 O4 C7 -25.6(7) . .
Ag11 Ag2 O4 C7 112.2(7) 1_455 .
O6 C9 O5 Ag2 0.3(16) . .
C10 C9 O5 Ag2 -177.2(7) . .
C2 Ag2 O5 C9 3.0(11) . .
O4 Ag2 O5 C9 169.8(8) . .
Ag3 Ag2 O5 C9 -100.8(9) . .
Ag1 Ag2 O5 C9 5.1(8) . .
Ag7 Ag2 O5 C9 94.0(8) . .
Ag11 Ag2 O5 C9 -55.1(8) 1_455 .
O5 C9 O6 Ag1 -8.3(16) . .
C10 C9 O6 Ag1 169.1(7) . .
C1 Ag1 O6 C9 -6.4(12) . .
O10 Ag1 O6 C9 -109.0(8) 1_455 .
C2 Ag1 O6 C9 15.0(10) . .
C3 Ag1 O6 C9 141.4(8) 1_455 .
Ag2 Ag1 O6 C9 8.8(8) . .
Ag8 Ag1 O6 C9 -179.7(9) 1_455 .
Ag11 Ag1 O6 C9 76.6(8) 1_455 .
Ag5 Ag1 O6 C9 -178.7(5) . .
O8 C11 O7 Ag7 -2.8(15) . .
C12 C11 O7 Ag7 -179.1(6) . .
O3 Ag7 O7 C11 132.1(9) . .
C2 Ag7 O7 C11 -114.1(9) . .
C3 Ag7 O7 C11 5.9(10) . .
C4 Ag7 O7 C11 23.0(12) . .
Ag8 Ag7 O7 C11 11.7(8) . .
Ag2 Ag7 O7 C11 -153.7(9) . .
Ag9 Ag7 O7 C11 -58.0(9) . .
Ag3 Ag7 O7 C11 -148.4(8) . .
Ag6 Ag7 O7 C11 -50.9(8) . .
O7 C11 O8 Ag8 -12.2(14) . .
C12 C11 O8 Ag8 164.1(6) . .
O7 C11 O8 Ag14 -146.8(8) . .
C12 C11 O8 Ag14 29.4(12) . .
C3 Ag8 O8 C11 38.8(9) . .
O9 Ag8 O8 C11 -144.5(7) . .
Ag12 Ag8 O8 C11 115.8(7) . .
Ag7 Ag8 O8 C11 15.7(7) . .
Ag1 Ag8 O8 C11 -71.0(8) 1_655 .
Ag6 Ag8 O8 C11 81.3(7) . .
C3 Ag8 O8 Ag14 -174.5(4) . .
O9 Ag8 O8 Ag14 2.2(3) . .
Ag12 Ag8 O8 Ag14 -97.5(2) . .
Ag7 Ag8 O8 Ag14 162.4(2) . .
Ag1 Ag8 O8 Ag14 75.7(3) 1_655 .
Ag6 Ag8 O8 Ag14 -131.9(3) . .
N6 Ag14 O8 C11 37.3(8) 2_755 .
N1 Ag14 O8 C11 -132.6(8) . .
O9 Ag14 O8 C11 139.2(8) . .
N6 Ag14 O8 Ag8 -104.0(4) 2_755 .
N1 Ag14 O8 Ag8 86.1(3) . .
O9 Ag14 O8 Ag8 -2.1(3) . .
O10 C13 O9 Ag8 -9.1(14) . .
C14 C13 O9 Ag8 170.4(7) . .
O10 C13 O9 Ag14 150.5(8) . .
C14 C13 O9 Ag14 -30.1(13) . .
C3 Ag8 O9 C13 -20.0(9) . .
O8 Ag8 O9 C13 162.9(8) . .
Ag12 Ag8 O9 C13 -62.5(8) . .
Ag7 Ag8 O9 C13 99.2(8) . .
Ag1 Ag8 O9 C13 18.2(7) 1_655 .
Ag6 Ag8 O9 C13 -143.1(7) . .
C3 Ag8 O9 Ag14 174.8(3) . .
O8 Ag8 O9 Ag14 -2.3(3) . .
Ag12 Ag8 O9 Ag14 132.3(2) . .
Ag7 Ag8 O9 Ag14 -66.0(6) . .
Ag1 Ag8 O9 Ag14 -147.0(2) 1_655 .
Ag6 Ag8 O9 Ag14 51.7(3) . .
N6 Ag14 O9 C13 -71.9(9) 2_755 .
N1 Ag14 O9 C13 93.4(9) . .
O8 Ag14 O9 C13 -160.2(9) . .
N6 Ag14 O9 Ag8 90.4(4) 2_755 .
N1 Ag14 O9 Ag8 -104.3(3) . .
O8 Ag14 O9 Ag8 2.2(3) . .
O9 C13 O10 Ag1 -11.7(15) . 1_655
C14 C13 O10 Ag1 168.8(7) . 1_655
O12 C15 O11 Ag5 -1.4(16) . .
C16 C15 O11 Ag5 -179.2(7) . .
C1 Ag5 O11 C15 -112.3(8) . .
O13 Ag5 O11 C15 62.1(9) . .
Ag6 Ag5 O11 C15 -124.9(9) . .
Ag4 Ag5 O11 C15 50(4) . .
Ag12 Ag5 O11 C15 5.8(8) 1_455 .
Ag1 Ag5 O11 C15 -61.6(9) . .
O11 C15 O12 Ag12 -7.0(16) . 1_455
C16 C15 O12 Ag12 170.8(7) . 1_455
O14 C17 O13 Ag5 10.0(13) . .
C18 C17 O13 Ag5 -173.4(6) . .
C1 Ag5 O13 C17 -14.5(8) . .
O11 Ag5 O13 C17 172.4(6) . .
Ag6 Ag5 O13 C17 129.0(8) . .
Ag4 Ag5 O13 C17 -8.4(6) . .
Ag12 Ag5 O13 C17 -114.9(6) 1_455 .
Ag1 Ag5 O13 C17 -70.2(6) . .
O13 C17 O14 Ag4 -3.8(13) . .
C18 C17 O14 Ag4 179.6(6) . .
O20 Ag4 O14 C17 -174.6(7) 1_455 .
C2 Ag4 O14 C17 0.5(12) . .
C1 Ag4 O14 C17 -2.3(8) . .
Ag5 Ag4 O14 C17 -2.8(7) . .
Ag10 Ag4 O14 C17 119.3(7) 1_455 .
Ag3 Ag4 O14 C17 -145.7(5) . .
Ag11 Ag4 O14 C17 105.1(7) 1_455 .
O16 C19 O15 Ag12 0.3(14) . .
C20 C19 O15 Ag12 -179.0(7) . .
C3 Ag12 O15 C19 10.7(9) . .
O12 Ag12 O15 C19 -154.1(8) 1_655 .
Ag8 Ag12 O15 C19 -57.4(9) . .
Ag9 Ag12 O15 C19 13.8(7) . .
Ag5 Ag12 O15 C19 129.3(7) 1_655 .
O15 C19 O16 Ag9 -22.8(14) . .
C20 C19 O16 Ag9 156.5(7) . .
O17 Ag9 O16 C19 -129.7(8) . .
C3 Ag9 O16 C19 38.0(9) . .
C4 Ag9 O16 C19 20.3(11) . .
Ag10 Ag9 O16 C19 -66.0(9) . .
Ag12 Ag9 O16 C19 24.0(7) . .
Ag7 Ag9 O16 C19 105.3(7) . .
Ag6 Ag9 O16 C19 99.3(8) . .
O18 C21 O17 Ag9 24.9(15) . .
C22 C21 O17 Ag9 -152.3(7) . .
O16 Ag9 O17 C21 121.1(8) . .
C3 Ag9 O17 C21 -37.0(11) . .
C4 Ag9 O17 C21 -41.3(9) . .
Ag10 Ag9 O17 C21 -25.0(8) . .
Ag12 Ag9 O17 C21 63.7(10) . .
Ag7 Ag9 O17 C21 -104.1(8) . .
Ag6 Ag9 O17 C21 -179.3(7) . .
O17 C21 O18 Ag10 -2.6(14) . .
C22 C21 O18 Ag10 174.5(7) . .
O17 C21 O18 Ag13 172.8(7) . .
C22 C21 O18 Ag13 -10.1(13) . .
C4 Ag10 O18 C21 -6.6(9) . .
O19 Ag10 O18 C21 174.0(8) . .
Ag11 Ag10 O18 C21 81.6(8) . .
Ag9 Ag10 O18 C21 -12.9(7) . .
Ag4 Ag10 O18 C21 -123.9(7) 1_655 .
C4 Ag10 O18 Ag13 176.9(3) . .
O19 Ag10 O18 Ag13 -2.6(3) . .
Ag11 Ag10 O18 Ag13 -95.0(4) . .
Ag9 Ag10 O18 Ag13 170.5(3) . .
Ag4 Ag10 O18 Ag13 59.6(4) 1_655 .
N5 Ag13 O18 C21 86.8(9) . .
N4 Ag13 O18 C21 -90.0(9) . .
O19 Ag13 O18 C21 -173.5(10) . .
N5 Ag13 O18 Ag10 -97.3(4) . .
N4 Ag13 O18 Ag10 85.9(4) . .
O19 Ag13 O18 Ag10 2.5(3) . .
O20 C23 O19 Ag10 -13.3(14) . .
C24 C23 O19 Ag10 169.2(6) . .
O20 C23 O19 Ag13 148.3(8) . .
C24 C23 O19 Ag13 -29.1(12) . .
C4 Ag10 O19 C23 -10.4(10) . .
O18 Ag10 O19 C23 169.0(8) . .
Ag11 Ag10 O19 C23 -36.4(7) . .
Ag9 Ag10 O19 C23 149.1(5) . .
Ag4 Ag10 O19 C23 29.0(7) 1_655 .
C4 Ag10 O19 Ag13 -176.8(4) . .
O18 Ag10 O19 Ag13 2.6(3) . .
Ag11 Ag10 O19 Ag13 157.20(19) . .
Ag9 Ag10 O19 Ag13 -17.3(7) . .
Ag4 Ag10 O19 Ag13 -137.4(2) 1_655 .
N5 Ag13 O19 C23 -59.4(9) . .
N4 Ag13 O19 C23 94.6(8) . .
O18 Ag13 O19 C23 -166.4(9) . .
N5 Ag13 O19 Ag10 104.5(3) . .
N4 Ag13 O19 Ag10 -101.5(3) . .
O18 Ag13 O19 Ag10 -2.5(3) . .
O19 C23 O20 Ag4 -22.4(14) . 1_655
C24 C23 O20 Ag4 155.0(7) . 1_655
